data_1575001
loop_
_publ_author_name
'Ohtani, Shunsuke'
'Nakagawa, Keigo'
'Akine, Shigehisa'
'Kato, Kenichi'
'Ogoshi, Tomoki'

_publ_section_title
;
 Dimerization of pillar[5]arene: length-adaptive encapsulation of
 long-chain guests.
;
_journal_issue 31
_journal_name_full 'Chemical science'
_journal_page_first 14262
_journal_page_last 14269
_journal_paper_doi 10.1039/d5sc01403d
_journal_volume 16
_journal_year 2025
_chemical_formula_moiety C130H166O18
_chemical_formula_sum 'C130 H166 O18'
_chemical_formula_weight 2016.62
_chemical_name_common C118H138O18(C6H14)2
_space_group_crystal_system monoclinic
_space_group_IT_number 14
_space_group_name_Hall '-P 2yn'
_space_group_name_H-M_alt 'P 1 21/n 1'
_atom_sites_solution_hydrogens geom
_audit_creation_method SHELXL-2014/7
_audit_update_record
;
2024-12-12 deposited with the CCDC.	2025-07-03 downloaded from the CCDC.
;
_cell_angle_alpha 90
_cell_angle_beta 90.935(10)
_cell_angle_gamma 90
_cell_formula_units_Z 2
_cell_length_a 12.587(9)
_cell_length_b 20.924(14)
_cell_length_c 22.900(15)
_cell_measurement_reflns_used 37817
_cell_measurement_temperature 143
_cell_measurement_theta_max 27.411
_cell_measurement_theta_min 3.053
_cell_volume 6030(7)
_computing_cell_refinement 'CrystalClear-SM Expert 2.1 b46 (Rigaku, 2016)'
_computing_data_collection 'CrystalClear-SM Expert 2.1 b46 (Rigaku, 2016)'
_computing_data_reduction 'CrystalClear-SM Expert 2.1 b46 (Rigaku, 2016)'
_computing_molecular_graphics ORTEP-3
_computing_publication_material ORTEP-3
_computing_structure_refinement 'SHELXL-2014 (Sheldrick, 2014)'
_computing_structure_solution 'SHELXT (Sheldrick, 2014)'
_diffrn_ambient_temperature 143
_diffrn_detector CCD
_diffrn_detector_area_resol_mean 28.5714
_diffrn_measured_fraction_theta_full 0.981
_diffrn_measured_fraction_theta_max 0.967
_diffrn_measurement_device 'AFC10: Fixed Chi 2 circle'
_diffrn_measurement_device_type 'Rigaku Saturn724+ (4x4 bin mode)'
_diffrn_measurement_method 'profile data from \w-scans'
_diffrn_radiation_monochromator Multilayer
_diffrn_radiation_type MoK\a
_diffrn_radiation_wavelength 0.71075
_diffrn_reflns_av_R_equivalents 0.0734
_diffrn_reflns_av_unetI/netI 0.0962
_diffrn_reflns_Laue_measured_fraction_full 0.981
_diffrn_reflns_Laue_measured_fraction_max 0.967
_diffrn_reflns_limit_h_max 13
_diffrn_reflns_limit_h_min -16
_diffrn_reflns_limit_k_max 27
_diffrn_reflns_limit_k_min -27
_diffrn_reflns_limit_l_max 29
_diffrn_reflns_limit_l_min -28
_diffrn_reflns_number 37817
_diffrn_reflns_point_group_measured_fraction_full 0.981
_diffrn_reflns_point_group_measured_fraction_max 0.967
_diffrn_reflns_theta_full 25.242
_diffrn_reflns_theta_max 27.411
_diffrn_reflns_theta_min 3.053
_diffrn_source 'rotating anode'
_exptl_absorpt_coefficient_mu 0.072
_exptl_absorpt_correction_T_max 1
_exptl_absorpt_correction_T_min 0.857
_exptl_absorpt_correction_type multi-scan
_exptl_absorpt_process_details 'CrystalClear (Rigaku/MSC Inc., 2006)'
_exptl_crystal_colour colorless
_exptl_crystal_density_diffrn 1.111
_exptl_crystal_description prismatic
_exptl_crystal_F_000 2180
_exptl_crystal_size_max 0.300
_exptl_crystal_size_mid 0.300
_exptl_crystal_size_min 0.210
_refine_diff_density_max 0.349
_refine_diff_density_min -0.219
_refine_diff_density_rms 0.055
_refine_ls_extinction_method none
_refine_ls_goodness_of_fit_ref 1.157
_refine_ls_hydrogen_treatment constr
_refine_ls_matrix_type full
_refine_ls_number_parameters 1333
_refine_ls_number_reflns 13286
_refine_ls_number_restraints 1508
_refine_ls_restrained_S_all 1.134
_refine_ls_R_factor_all 0.2270
_refine_ls_R_factor_gt 0.1200
_refine_ls_shift/su_max 0.000
_refine_ls_shift/su_mean 0.000
_refine_ls_structure_factor_coef Fsqd
_refine_ls_weighting_details 'w=1/[\s^2^(Fo^2^)+(0.0568P)^2^+5.0666P] where P=(Fo^2^+2Fc^2^)/3'
_refine_ls_weighting_scheme calc
_refine_ls_wR_factor_gt 0.2310
_refine_ls_wR_factor_ref 0.2819
_reflns_Friedel_coverage 0.000
_reflns_number_gt 5683
_reflns_number_total 13286
_reflns_threshold_expression 'I > 2\s(I)'
_cod_data_source_file d5sc01403d2.cif
_cod_data_source_block BPh
_cod_depositor_comments 'Adding full bibliography for 1575001--1575002.cif.'
_cod_original_sg_symbol_H-M 'P 21/n'
_cod_database_code 1575001
_shelx_shelxl_version_number 2014/7
_shelx_space_group_comment
;
The symmetry employed for this shelxl refinement is uniquely defined
by the following loop, which should always be used as a source of
symmetry information in preference to the above space-group names.
They are only intended as comments.
;
_shelx_estimated_absorpt_t_min 0.979
_shelx_estimated_absorpt_t_max 0.985

loop_
_space_group_symop_operation_xyz
'x, y, z'
'-x+1/2, y+1/2, -z+1/2'
'-x, -y, -z'
'x-1/2, -y-1/2, z-1/2'

loop_
_atom_site_label
_atom_site_type_symbol
_atom_site_fract_x
_atom_site_fract_y
_atom_site_fract_z
_atom_site_U_iso_or_equiv
_atom_site_adp_type
_atom_site_occupancy
_atom_site_site_symmetry_order
_atom_site_calc_flag
_atom_site_refinement_flags_posn
_atom_site_refinement_flags_adp
_atom_site_refinement_flags_occupancy
_atom_site_disorder_assembly
_atom_site_disorder_group
C1 C 0.1323(9) 0.1665(3) 0.5759(3) 0.059(3) Uani 0.5 1 d D U P A -1
H1 H 0.1945 0.1582 0.6018 0.071 Uiso 0.5 1 calc R U P A -1
H2 H 0.0675 0.1588 0.5988 0.071 Uiso 0.5 1 calc R U P A -1
C2 C 0.1419(9) 0.4338(4) 0.4937(3) 0.061(3) Uani 0.5 1 d D U P A -1
H3 H 0.0832 0.4587 0.5108 0.073 Uiso 0.5 1 calc R U P A -1
H4 H 0.2097 0.4543 0.5057 0.073 Uiso 0.5 1 calc R U P A -1
C3 C 0.0999(9) 0.4188(4) 0.2381(3) 0.066(3) Uani 0.5 1 d D U P A -1
H5 H 0.1610 0.4409 0.2204 0.080 Uiso 0.5 1 calc R U P A -1
H6 H 0.0345 0.4411 0.2247 0.080 Uiso 0.5 1 calc R U P A -1
C4 C 0.0808(9) 0.1495(3) 0.1641(3) 0.055(2) Uani 0.5 1 d D U P A -1
H7 H 0.1379 0.1416 0.1358 0.066 Uiso 0.5 1 calc R U P A -1
H8 H 0.0118 0.1410 0.1442 0.066 Uiso 0.5 1 calc R U P A -1
C5 C 0.1382(6) -0.0084(3) 0.3749(3) 0.054(2) Uani 0.5 1 d D U P A -1
H9 H 0.2063 -0.0319 0.3730 0.065 Uiso 0.5 1 calc R U P A -1
H10 H 0.0806 -0.0402 0.3798 0.065 Uiso 0.5 1 calc R U P A -1
C6 C 0.1342(7) 0.2367(3) 0.5569(2) 0.045(2) Uani 0.5 1 d D U P A -1
C7 C 0.2305(7) 0.2657(4) 0.5423(2) 0.050(3) Uani 0.5 1 d D U P A -1
C8 C 0.2317(7) 0.3291(4) 0.5229(2) 0.052(3) Uani 0.5 1 d D U P A -1
H11 H 0.2976 0.3482 0.5131 0.062 Uiso 0.5 1 calc R U P A -1
C9 C 0.1392(7) 0.3651(4) 0.5175(3) 0.054(3) Uani 0.5 1 d D U P A -1
C10 C 0.0429(7) 0.3358(4) 0.5322(4) 0.056(3) Uani 0.5 1 d D U P A -1
C11 C 0.0401(7) 0.2716(4) 0.5519(4) 0.045(2) Uani 0.5 1 d D U P A -1
H12 H -0.0257 0.2525 0.5617 0.054 Uiso 0.5 1 calc R U P A -1
C12 C 0.1313(7) 0.4354(2) 0.4273(3) 0.059(3) Uani 0.5 1 d D U P A -1
C13 C 0.2210(7) 0.4326(2) 0.3915(3) 0.056(3) Uani 0.5 1 d D U P A -1
C14 C 0.2097(7) 0.4277(2) 0.3305(3) 0.056(3) Uani 0.5 1 d D U P A -1
H13 H 0.2711 0.4258 0.3070 0.067 Uiso 0.5 1 calc R U P A -1
C15 C 0.1094(7) 0.4254(4) 0.3043(3) 0.059(3) Uani 0.5 1 d D U P A -1
C16 C 0.0195(7) 0.4281(4) 0.3387(4) 0.064(3) Uani 0.5 1 d D U P A -1
C17 C 0.0312(7) 0.4331(4) 0.3996(3) 0.055(3) Uani 0.5 1 d D U P A -1
H14 H -0.0306 0.4349 0.4228 0.066 Uiso 0.5 1 calc R U P A -1
C18 C 0.0965(8) 0.3501(4) 0.2154(2) 0.058(3) Uani 0.5 1 d D U P A -1
C19 C 0.1871(7) 0.3159(4) 0.20366(19) 0.061(3) Uani 0.5 1 d D U P A -1
C20 C 0.1827(7) 0.2513(4) 0.1879(2) 0.056(2) Uani 0.5 1 d D U P A -1
H15 H 0.2464 0.2288 0.1801 0.068 Uiso 0.5 1 calc R U P A -1
C21 C 0.0847(8) 0.2197(3) 0.1837(3) 0.054(2) Uani 0.5 1 d D U P A -1
C22 C -0.0082(7) 0.2546(4) 0.1957(4) 0.055(3) Uani 0.5 1 d D U P A -1
C23 C -0.0014(7) 0.3179(4) 0.2110(4) 0.057(3) Uani 0.5 1 d D U P A -1
H16 H -0.0649 0.3407 0.2189 0.068 Uiso 0.5 1 calc R U P A -1
C24 C 0.0944(6) 0.1038(3) 0.2165(3) 0.0418(18) Uani 0.5 1 d D U P A -1
C25 C 0.1946(6) 0.0898(2) 0.2394(2) 0.0419(19) Uani 0.5 1 d D U P A -1
C26 C 0.2062(6) 0.0528(3) 0.2890(3) 0.043(2) Uani 0.5 1 d D U P A -1
H17 H 0.2757 0.0440 0.3037 0.051 Uiso 0.5 1 calc R U P A -1
C27 C 0.1196(7) 0.0282(4) 0.3178(3) 0.048(2) Uani 0.5 1 d D U P A -1
C28 C 0.0169(6) 0.0416(4) 0.2955(3) 0.047(2) Uani 0.5 1 d D U P A -1
C29 C 0.0066(6) 0.0795(4) 0.2448(3) 0.046(2) Uani 0.5 1 d D U P A -1
H18 H -0.0624 0.0887 0.2296 0.056 Uiso 0.5 1 calc R U P A -1
C30 C 0.1410(6) 0.0373(3) 0.4282(2) 0.050(2) Uani 0.5 1 d D U P A -1
C31 C 0.2353(6) 0.0579(2) 0.4547(2) 0.049(2) Uani 0.5 1 d D U P A -1
C32 C 0.2299(7) 0.0991(3) 0.5028(3) 0.049(2) Uani 0.5 1 d D U P A -1
H19 H 0.2942 0.1132 0.5209 0.059 Uiso 0.5 1 calc R U P A -1
C33 C 0.1342(7) 0.1198(4) 0.5248(4) 0.049(3) Uani 0.5 1 d D U P A -1
C34 C 0.0402(7) 0.0985(4) 0.4977(4) 0.052(3) Uani 0.5 1 d D U P A -1
C35 C 0.0437(6) 0.0576(4) 0.4498(4) 0.055(3) Uani 0.5 1 d D U P A -1
H20 H -0.0206 0.0435 0.4318 0.066 Uiso 0.5 1 calc R U P A -1
O1 O 0.3199(7) 0.2253(5) 0.5412(11) 0.058(3) Uani 0.5 1 d D U P A -1
C36 C 0.4215(8) 0.2559(6) 0.5348(12) 0.059(3) Uani 0.5 1 d D U P A -1
H21 H 0.4310 0.2895 0.5649 0.071 Uiso 0.5 1 calc R U P A -1
H22 H 0.4257 0.2761 0.4958 0.071 Uiso 0.5 1 calc R U P A -1
C37 C 0.5062(9) 0.2061(9) 0.5417(12) 0.068(4) Uani 0.5 1 d D U P A -1
H23 H 0.5761 0.2259 0.5375 0.102 Uiso 0.5 1 calc R U P A -1
H24 H 0.5015 0.1865 0.5804 0.102 Uiso 0.5 1 calc R U P A -1
H25 H 0.4962 0.1731 0.5116 0.102 Uiso 0.5 1 calc R U P A -1
O2 O -0.0476(7) 0.3742(6) 0.5269(13) 0.066(5) Uani 0.5 1 d D U P A -1
C38 C -0.1475(8) 0.3454(7) 0.5372(13) 0.065(5) Uani 0.5 1 d D U P A -1
H26 H -0.1505 0.3294 0.5779 0.078 Uiso 0.5 1 calc R U P A -1
H27 H -0.1592 0.3089 0.5103 0.078 Uiso 0.5 1 calc R U P A -1
C39 C -0.2325(8) 0.3968(8) 0.5268(11) 0.069(5) Uani 0.5 1 d D U P A -1
H28 H -0.3030 0.3786 0.5335 0.103 Uiso 0.5 1 calc R U P A -1
H29 H -0.2200 0.4325 0.5537 0.103 Uiso 0.5 1 calc R U P A -1
H30 H -0.2287 0.4122 0.4864 0.103 Uiso 0.5 1 calc R U P A -1
O3 O 0.3195(6) 0.4312(8) 0.4208(4) 0.077(4) Uani 0.5 1 d D U P A -1
C40 C 0.4122(8) 0.4343(11) 0.3864(6) 0.105(6) Uani 0.5 1 d D U P A -1
H31 H 0.4087 0.4717 0.3599 0.126 Uiso 0.5 1 calc R U P A -1
H32 H 0.4190 0.3952 0.3625 0.126 Uiso 0.5 1 calc R U P A -1
C41 C 0.5062(9) 0.4405(13) 0.4285(9) 0.182(11) Uani 0.5 1 d D U P A -1
H33 H 0.5721 0.4428 0.4063 0.273 Uiso 0.5 1 calc R U P A -1
H34 H 0.4984 0.4795 0.4518 0.273 Uiso 0.5 1 calc R U P A -1
H35 H 0.5086 0.4033 0.4544 0.273 Uiso 0.5 1 calc R U P A -1
O4 O -0.0789(6) 0.4279(7) 0.3107(4) 0.078(3) Uani 0.5 1 d D U P A -1
C42 C -0.1739(7) 0.4387(9) 0.3436(5) 0.105(5) Uani 0.5 1 d D U P A -1
H36 H -0.1842 0.4849 0.3508 0.126 Uiso 0.5 1 calc R U P A -1
H37 H -0.1699 0.4162 0.3816 0.126 Uiso 0.5 1 calc R U P A -1
C43 C -0.2810(8) 0.4073(8) 0.2989(5) 0.162(6) Uani 0.5 1 d D U P A -1
H38 H -0.3485 0.4133 0.3189 0.244 Uiso 0.5 1 calc R U P A -1
H39 H -0.2834 0.4300 0.2614 0.244 Uiso 0.5 1 calc R U P A -1
H40 H -0.2692 0.3617 0.2920 0.244 Uiso 0.5 1 calc R U P A -1
O5 O 0.2845(7) 0.3484(5) 0.2121(9) 0.080(5) Uani 0.5 1 d D U P A -1
C44 C 0.3816(8) 0.3151(10) 0.1988(17) 0.082(6) Uani 0.5 1 d D U P A -1
H41 H 0.3921 0.3146 0.1560 0.099 Uiso 0.5 1 calc R U P A -1
H42 H 0.3776 0.2703 0.2126 0.099 Uiso 0.5 1 calc R U P A -1
C45 C 0.4746(10) 0.3494(11) 0.2292(10) 0.100(6) Uani 0.5 1 d D U P A -1
H43 H 0.5411 0.3273 0.2205 0.150 Uiso 0.5 1 calc R U P A -1
H44 H 0.4784 0.3936 0.2151 0.150 Uiso 0.5 1 calc R U P A -1
H45 H 0.4639 0.3495 0.2715 0.150 Uiso 0.5 1 calc R U P A -1
O6 O -0.1025(7) 0.2197(5) 0.1913(11) 0.064(3) Uani 0.5 1 d D U P A -1
C46 C -0.1975(8) 0.2552(7) 0.2043(11) 0.083(5) Uani 0.5 1 d D U P A -1
H46 H -0.2059 0.2922 0.1777 0.100 Uiso 0.5 1 calc R U P A -1
H47 H -0.1954 0.2708 0.2451 0.100 Uiso 0.5 1 calc R U P A -1
C47 C -0.2886(9) 0.2067(8) 0.1950(10) 0.073(4) Uani 0.5 1 d D U P A -1
H48 H -0.3567 0.2274 0.2030 0.110 Uiso 0.5 1 calc R U P A -1
H49 H -0.2888 0.1916 0.1545 0.110 Uiso 0.5 1 calc R U P A -1
H50 H -0.2783 0.1704 0.2215 0.110 Uiso 0.5 1 calc R U P A -1
O7 O 0.2809(6) 0.1128(12) 0.2073(8) 0.059(4) Uani 0.5 1 d D U P A -1
C48 C 0.3833(7) 0.0926(9) 0.2248(6) 0.054(3) Uani 0.5 1 d D U P A -1
H51 H 0.3838 0.0458 0.2306 0.065 Uiso 0.5 1 calc R U P A -1
H52 H 0.4035 0.1132 0.2624 0.065 Uiso 0.5 1 calc R U P A -1
C49 C 0.4625(8) 0.1108(11) 0.1783(7) 0.069(4) Uani 0.5 1 d D U P A -1
H53 H 0.5338 0.0968 0.1905 0.104 Uiso 0.5 1 calc R U P A -1
H54 H 0.4426 0.0900 0.1414 0.104 Uiso 0.5 1 calc R U P A -1
H55 H 0.4623 0.1573 0.1730 0.104 Uiso 0.5 1 calc R U P A -1
O8 O -0.0547(7) 0.1193(11) 0.5228(8) 0.062(4) Uani 0.5 1 d D U P A -1
C50 C -0.1521(8) 0.1017(10) 0.4929(8) 0.080(5) Uani 0.5 1 d D U P A -1
H56 H -0.1621 0.0547 0.4937 0.096 Uiso 0.5 1 calc R U P A -1
H57 H -0.1512 0.1160 0.4517 0.096 Uiso 0.5 1 calc R U P A -1
C51 C -0.2405(8) 0.1350(12) 0.5258(11) 0.099(6) Uani 0.5 1 d D U P A -1
H58 H -0.3092 0.1248 0.5074 0.148 Uiso 0.5 1 calc R U P A -1
H59 H -0.2399 0.1204 0.5665 0.148 Uiso 0.5 1 calc R U P A -1
H60 H -0.2292 0.1813 0.5248 0.148 Uiso 0.5 1 calc R U P A -1
O9 O -0.0700(4) 0.0158(3) 0.3255(2) 0.0607(15) Uani 0.5 1 d . U P A -1
C52 C -0.1730(7) 0.0275(6) 0.3019(5) 0.081(3) Uani 0.5 1 d . U P A -1
H61 H -0.1793 0.0105 0.2617 0.097 Uiso 0.5 1 calc R U P A -1
H62 H -0.1882 0.0739 0.3011 0.097 Uiso 0.5 1 calc R U P A -1
C53 C -0.2492(10) -0.0069(8) 0.3420(8) 0.129(6) Uani 0.5 1 d . U P A -1
H63 H -0.3223 -0.0005 0.3278 0.194 Uiso 0.5 1 calc R U P A -1
H64 H -0.2328 -0.0527 0.3424 0.194 Uiso 0.5 1 calc R U P A -1
H65 H -0.2416 0.0103 0.3817 0.194 Uiso 0.5 1 calc R U P A -1
C54 C 0.3497(5) 0.0470(3) 0.4304(4) 0.0489(18) Uani 0.5 1 d D U P A -1
C55 C 0.4068(5) 0.1024(3) 0.4200(4) 0.086(3) Uani 0.5 1 d D U P A -1
H66 H 0.3758 0.1428 0.4279 0.104 Uiso 0.5 1 calc R U P A -1
C56 C 0.5089(5) 0.0992(3) 0.3980(4) 0.094(3) Uani 0.5 1 d D U P A -1
H67 H 0.5479 0.1373 0.3914 0.113 Uiso 0.5 1 calc R U P A -1
C57 C 0.5541(4) 0.0403(3) 0.3856(3) 0.0582(17) Uani 0.5 1 d D U P A -1
C58 C 0.4985(7) -0.0154(3) 0.3982(6) 0.069(3) Uani 0.5 1 d D U P A -1
H68 H 0.5301 -0.0558 0.3911 0.082 Uiso 0.5 1 calc R U P A -1
C59 C 0.3977(6) -0.0121(3) 0.4210(4) 0.079(3) Uani 0.5 1 d D U P A -1
H69 H 0.3608 -0.0503 0.4302 0.095 Uiso 0.5 1 calc R U P A -1
C60 C 0.6692(4) 0.0388(3) 0.3596(3) 0.0568(17) Uani 0.5 1 d D U P A -1
C61 C 0.7144(5) 0.0957(3) 0.3412(3) 0.074(2) Uani 0.5 1 d D U P A -1
H70 H 0.6753 0.1344 0.3436 0.088 Uiso 0.5 1 calc R U P A -1
C62 C 0.8166(5) 0.0964(3) 0.3192(4) 0.071(2) Uani 0.5 1 d D U P A -1
H71 H 0.8469 0.1354 0.3065 0.085 Uiso 0.5 1 calc R U P A -1
C63 C 0.8747(5) 0.0399(3) 0.3158(4) 0.0444(17) Uani 0.5 1 d D U P A -1
C64 C 0.8269(5) -0.0175(3) 0.3310(4) 0.076(3) Uani 0.5 1 d D U P A -1
H72 H 0.8628 -0.0567 0.3245 0.091 Uiso 0.5 1 calc R U P A -1
C65 C 0.7270(7) -0.0178(3) 0.3557(6) 0.071(3) Uani 0.5 1 d D U P A -1
H73 H 0.6980 -0.0565 0.3700 0.086 Uiso 0.5 1 calc R U P A -1
C66 C 1.1281(9) 0.1679(3) 0.5692(3) 0.051(3) Uani 0.5 1 d D U P A -1
H74 H 1.1967 0.1608 0.5899 0.061 Uiso 0.5 1 calc R U P A -1
H75 H 1.0706 0.1600 0.5972 0.061 Uiso 0.5 1 calc R U P A -1
C67 C 1.1100(8) 0.4348(3) 0.4865(3) 0.053(2) Uani 0.5 1 d D U P A -1
H76 H 1.0474 0.4577 0.5017 0.063 Uiso 0.5 1 calc R U P A -1
H77 H 1.1744 0.4588 0.4987 0.063 Uiso 0.5 1 calc R U P A -1
C68 C 1.0783(8) 0.4099(3) 0.2311(3) 0.054(2) Uani 0.5 1 d D U P A -1
H78 H 1.1386 0.4321 0.2127 0.065 Uiso 0.5 1 calc R U P A -1
H79 H 1.0120 0.4301 0.2163 0.065 Uiso 0.5 1 calc R U P A -1
C69 C 1.0769(9) 0.1412(3) 0.1538(3) 0.057(2) Uani 0.5 1 d D U P A -1
H80 H 1.1408 0.1327 0.1303 0.068 Uiso 0.5 1 calc R U P A -1
H81 H 1.0135 0.1315 0.1293 0.068 Uiso 0.5 1 calc R U P A -1
C70 C 1.0868(6) -0.0095(3) 0.3706(2) 0.0439(18) Uani 0.5 1 d D U P A -1
H82 H 1.1474 -0.0397 0.3696 0.053 Uiso 0.5 1 calc R U P A -1
H83 H 1.0211 -0.0348 0.3753 0.053 Uiso 0.5 1 calc R U P A -1
C71 C 1.1225(8) 0.2376(3) 0.5490(2) 0.049(2) Uani 0.5 1 d D U P A -1
C72 C 1.2157(7) 0.2707(4) 0.53550(19) 0.050(3) Uani 0.5 1 d D U P A -1
C73 C 1.2104(7) 0.3346(4) 0.5178(2) 0.054(3) Uani 0.5 1 d D U P A -1
H84 H 1.2743 0.3564 0.5088 0.065 Uiso 0.5 1 calc R U P A -1
C74 C 1.1145(7) 0.3672(4) 0.5129(3) 0.046(2) Uani 0.5 1 d D U P A -1
C75 C 1.0212(7) 0.3338(4) 0.5265(4) 0.044(2) Uani 0.5 1 d D U P A -1
C76 C 1.0249(7) 0.2691(4) 0.5445(4) 0.054(3) Uani 0.5 1 d D U P A -1
H85 H 0.9612 0.2471 0.5535 0.064 Uiso 0.5 1 calc R U P A -1
C77 C 1.1028(7) 0.4328(2) 0.4200(3) 0.046(2) Uani 0.5 1 d D U P A -1
C78 C 1.1939(7) 0.4329(2) 0.3853(3) 0.053(3) Uani 0.5 1 d D U P A -1
C79 C 1.1848(6) 0.4267(2) 0.3241(3) 0.054(3) Uani 0.5 1 d D U P A -1
H86 H 1.2471 0.4268 0.3012 0.064 Uiso 0.5 1 calc R U P A -1
C80 C 1.0860(6) 0.4202(3) 0.2969(3) 0.049(2) Uani 0.5 1 d D U P A -1
C81 C 0.9952(6) 0.4201(4) 0.3306(4) 0.053(2) Uani 0.5 1 d D U P A -1
C82 C 1.0038(7) 0.4263(4) 0.3915(4) 0.054(3) Uani 0.5 1 d D U P A -1
H87 H 0.9411 0.4261 0.4140 0.065 Uiso 0.5 1 calc R U P A -1
C83 C 1.0789(7) 0.3400(3) 0.2113(2) 0.046(2) Uani 0.5 1 d D U P A -1
C84 C 1.1711(7) 0.3094(3) 0.19581(19) 0.048(2) Uani 0.5 1 d D U P A -1
C85 C 1.1708(7) 0.2459(3) 0.1761(2) 0.047(2) Uani 0.5 1 d D U P A -1
H88 H 1.2355 0.2259 0.1657 0.057 Uiso 0.5 1 calc R U P A -1
C86 C 1.0751(7) 0.2120(3) 0.1717(3) 0.0433(18) Uani 0.5 1 d D U P A -1
C87 C 0.9806(7) 0.2431(4) 0.1875(4) 0.043(2) Uani 0.5 1 d D U P A -1
C88 C 0.9831(7) 0.3053(4) 0.2067(3) 0.049(3) Uani 0.5 1 d D U P A -1
H89 H 0.9185 0.3254 0.2172 0.059 Uiso 0.5 1 calc R U P A -1
C89 C 1.0782(7) 0.0975(3) 0.2080(3) 0.056(2) Uani 0.5 1 d D U P A -1
C90 C 1.1736(7) 0.0795(2) 0.2348(3) 0.051(2) Uani 0.5 1 d D U P A -1
C91 C 1.1737(6) 0.0451(3) 0.2862(3) 0.045(2) Uani 0.5 1 d D U P A -1
H90 H 1.2398 0.0334 0.3038 0.054 Uiso 0.5 1 calc R U P A -1
C92 C 1.0803(6) 0.0273(3) 0.3131(3) 0.0400(18) Uani 0.5 1 d D U P A -1
C93 C 0.9825(6) 0.0450(4) 0.2867(3) 0.049(2) Uani 0.5 1 d D U P A -1
C94 C 0.9840(7) 0.0801(4) 0.2342(4) 0.055(3) Uani 0.5 1 d D U P A -1
H91 H 0.9185 0.0922 0.2162 0.066 Uiso 0.5 1 calc R U P A -1
C95 C 1.1012(6) 0.0359(3) 0.4237(2) 0.0412(19) Uani 0.5 1 d D U P A -1
C96 C 1.2011(6) 0.0534(2) 0.4456(2) 0.043(2) Uani 0.5 1 d D U P A -1
C97 C 1.2077(6) 0.0953(3) 0.4931(3) 0.046(3) Uani 0.5 1 d D U P A -1
H92 H 1.2757 0.1073 0.5080 0.055 Uiso 0.5 1 calc R U P A -1
C98 C 1.1180(7) 0.1199(3) 0.5191(3) 0.043(3) Uani 0.5 1 d D U P A -1
C99 C 1.0183(7) 0.1019(4) 0.4967(4) 0.041(2) Uani 0.5 1 d D U P A -1
C100 C 1.0101(6) 0.0603(4) 0.4495(3) 0.041(2) Uani 0.5 1 d D U P A -1
H93 H 0.9420 0.0485 0.4347 0.049 Uiso 0.5 1 calc R U P A -1
O10 O 1.3123(8) 0.2387(5) 0.5470(11) 0.060(4) Uani 0.5 1 d D U P A -1
C101 C 1.4077(9) 0.2719(7) 0.5311(14) 0.071(4) Uani 0.5 1 d D U P A -1
H94 H 1.4217 0.3076 0.5586 0.085 Uiso 0.5 1 calc R U P A -1
H95 H 1.3996 0.2899 0.4912 0.085 Uiso 0.5 1 calc R U P A -1
C102 C 1.4980(10) 0.2255(9) 0.5331(14) 0.080(6) Uani 0.5 1 d D U P A -1
H96 H 1.5638 0.2473 0.5224 0.120 Uiso 0.5 1 calc R U P A -1
H97 H 1.5057 0.2081 0.5727 0.120 Uiso 0.5 1 calc R U P A -1
H98 H 1.4837 0.1905 0.5056 0.120 Uiso 0.5 1 calc R U P A -1
O11 O 0.9269(7) 0.3684(6) 0.5197(12) 0.056(3) Uani 0.5 1 d D U P A -1
C103 C 0.8299(8) 0.3361(8) 0.5296(12) 0.060(4) Uani 0.5 1 d D U P A -1
H99 H 0.8266 0.3218 0.5707 0.072 Uiso 0.5 1 calc R U P A -1
H100 H 0.8236 0.2982 0.5039 0.072 Uiso 0.5 1 calc R U P A -1
C104 C 0.7402(8) 0.3837(9) 0.5159(10) 0.062(4) Uani 0.5 1 d D U P A -1
H101 H 0.6714 0.3631 0.5223 0.092 Uiso 0.5 1 calc R U P A -1
H102 H 0.7474 0.4210 0.5417 0.092 Uiso 0.5 1 calc R U P A -1
H103 H 0.7444 0.3975 0.4752 0.092 Uiso 0.5 1 calc R U P A -1
O12 O 1.2912(6) 0.4427(7) 0.4145(3) 0.053(2) Uani 0.5 1 d D U P A -1
C105 C 1.3832(7) 0.4513(8) 0.3803(5) 0.066(3) Uani 0.5 1 d D U P A -1
H104 H 1.3713 0.4856 0.3512 0.079 Uiso 0.5 1 calc R U P A -1
H105 H 1.4003 0.4113 0.3593 0.079 Uiso 0.5 1 calc R U P A -1
C106 C 1.4737(8) 0.4692(9) 0.4220(6) 0.109(5) Uani 0.5 1 d D U P A -1
H106 H 1.5389 0.4756 0.3999 0.163 Uiso 0.5 1 calc R U P A -1
H107 H 1.4558 0.5088 0.4425 0.163 Uiso 0.5 1 calc R U P A -1
H108 H 1.4847 0.4349 0.4505 0.163 Uiso 0.5 1 calc R U P A -1
O13 O 0.8985(6) 0.4119(7) 0.3018(4) 0.066(3) Uani 0.5 1 d D U P A -1
C107 C 0.8013(7) 0.4198(7) 0.3334(6) 0.094(4) Uani 0.5 1 d D U P A -1
H109 H 0.8044 0.3963 0.3709 0.113 Uiso 0.5 1 calc R U P A -1
H110 H 0.7396 0.4043 0.3101 0.113 Uiso 0.5 1 calc R U P A -1
C108 C 0.7919(9) 0.5048(5) 0.3458(6) 0.135(5) Uani 0.5 1 d D U P A -1
H111 H 0.7271 0.5142 0.3673 0.203 Uiso 0.5 1 calc R U P A -1
H112 H 0.8540 0.5192 0.3686 0.203 Uiso 0.5 1 calc R U P A -1
H113 H 0.7896 0.5272 0.3082 0.203 Uiso 0.5 1 calc R U P A -1
O14 O 1.2667(7) 0.3430(5) 0.2056(9) 0.056(3) Uani 0.5 1 d D U P A -1
C109 C 1.3659(8) 0.3089(9) 0.2006(15) 0.063(4) Uani 0.5 1 d D U P A -1
H114 H 1.3751 0.2943 0.1599 0.076 Uiso 0.5 1 calc R U P A -1
H115 H 1.3660 0.2710 0.2264 0.076 Uiso 0.5 1 calc R U P A -1
C110 C 1.4565(8) 0.3542(10) 0.2183(8) 0.065(4) Uani 0.5 1 d D U P A -1
H116 H 1.5246 0.3318 0.2152 0.098 Uiso 0.5 1 calc R U P A -1
H117 H 1.4560 0.3914 0.1924 0.098 Uiso 0.5 1 calc R U P A -1
H118 H 1.4470 0.3682 0.2587 0.098 Uiso 0.5 1 calc R U P A -1
O15 O 0.8892(7) 0.2054(6) 0.1828(12) 0.064(3) Uani 0.5 1 d D U P A -1
C111 C 0.7919(8) 0.2377(6) 0.1974(8) 0.049(2) Uani 0.5 1 d D U P A -1
H119 H 0.7768 0.2730 0.1697 0.058 Uiso 0.5 1 calc R U P A -1
H120 H 0.7962 0.2553 0.2375 0.058 Uiso 0.5 1 calc R U P A -1
C112 C 0.7056(9) 0.1853(8) 0.1927(13) 0.086(5) Uani 0.5 1 d D U P A -1
H121 H 0.6364 0.2037 0.2021 0.129 Uiso 0.5 1 calc R U P A -1
H122 H 0.7033 0.1683 0.1528 0.129 Uiso 0.5 1 calc R U P A -1
H123 H 0.7225 0.1508 0.2202 0.129 Uiso 0.5 1 calc R U P A -1
O16 O 1.2654(7) 0.1004(13) 0.2064(8) 0.066(4) Uani 0.5 1 d D U P A -1
C113 C 1.3645(8) 0.0913(13) 0.2345(8) 0.091(6) Uani 0.5 1 d D U P A -1
H124 H 1.3734 0.0457 0.2452 0.110 Uiso 0.5 1 calc R U P A -1
H125 H 1.3685 0.1171 0.2707 0.110 Uiso 0.5 1 calc R U P A -1
C114 C 1.4521(10) 0.1114(16) 0.1933(9) 0.132(10) Uani 0.5 1 d D U P A -1
H126 H 1.5214 0.1052 0.2125 0.198 Uiso 0.5 1 calc R U P A -1
H127 H 1.4480 0.0854 0.1577 0.198 Uiso 0.5 1 calc R U P A -1
H128 H 1.4431 0.1566 0.1831 0.198 Uiso 0.5 1 calc R U P A -1
O17 O 0.9312(7) 0.1319(11) 0.5227(7) 0.053(3) Uani 0.5 1 d D U P A -1
C115 C 0.8273(7) 0.1165(8) 0.4993(7) 0.056(3) Uani 0.5 1 d D U P A -1
H129 H 0.8141 0.0700 0.5016 0.067 Uiso 0.5 1 calc R U P A -1
H130 H 0.8210 0.1300 0.4579 0.067 Uiso 0.5 1 calc R U P A -1
C116 C 0.7488(9) 0.1531(12) 0.5367(11) 0.087(5) Uani 0.5 1 d D U P A -1
H131 H 0.6762 0.1445 0.5227 0.130 Uiso 0.5 1 calc R U P A -1
H132 H 0.7564 0.1393 0.5774 0.130 Uiso 0.5 1 calc R U P A -1
H133 H 0.7632 0.1990 0.5339 0.130 Uiso 0.5 1 calc R U P A -1
O18 O 1.2899(4) 0.0280(3) 0.4186(2) 0.0551(15) Uani 0.5 1 d . U P A -1
C117 C 1.3925(7) 0.0338(6) 0.4495(4) 0.072(3) Uani 0.5 1 d . U P A -1
H134 H 1.3876 0.0166 0.4896 0.086 Uiso 0.5 1 calc R U P A -1
H135 H 1.4146 0.0791 0.4518 0.086 Uiso 0.5 1 calc R U P A -1
C118 C 1.4729(9) -0.0054(6) 0.4137(7) 0.093(5) Uani 0.5 1 d . U P A -1
H136 H 1.5432 -0.0030 0.4326 0.140 Uiso 0.5 1 calc R U P A -1
H137 H 1.4497 -0.0501 0.4118 0.140 Uiso 0.5 1 calc R U P A -1
H138 H 1.4766 0.0122 0.3741 0.140 Uiso 0.5 1 calc R U P A -1
C119 C -0.2365(10) 0.2371(8) 0.3753(6) 0.180(7) Uani 0.5 1 d D U P B -1
H139 H -0.2861 0.2711 0.3858 0.271 Uiso 0.5 1 calc R U P B -1
H140 H -0.2519 0.2229 0.3352 0.271 Uiso 0.5 1 calc R U P B -1
H141 H -0.2445 0.2010 0.4021 0.271 Uiso 0.5 1 calc R U P B -1
C120 C -0.1239(12) 0.2620(11) 0.3794(13) 0.221(10) Uani 0.5 1 d D U P B -1
H142 H -0.1196 0.2996 0.3533 0.265 Uiso 0.5 1 calc R U P B -1
H143 H -0.1122 0.2778 0.4197 0.265 Uiso 0.5 1 calc R U P B -1
C121 C -0.0355(12) 0.2206(10) 0.3658(12) 0.153(7) Uani 0.5 1 d D U P B -1
H144 H -0.0441 0.2054 0.3251 0.183 Uiso 0.5 1 calc R U P B -1
H145 H -0.0379 0.1827 0.3917 0.183 Uiso 0.5 1 calc R U P B -1
C122 C 0.0745(11) 0.2528(8) 0.3729(9) 0.128(5) Uani 0.5 1 d D U P B -1
H146 H 0.0741 0.2925 0.3493 0.153 Uiso 0.5 1 calc R U P B -1
H147 H 0.0841 0.2655 0.4143 0.153 Uiso 0.5 1 calc R U P B -1
C123 C 0.1640(12) 0.2157(8) 0.3566(9) 0.140(6) Uani 0.5 1 d D U P B -1
H148 H 0.1514 0.1999 0.3163 0.168 Uiso 0.5 1 calc R U P B -1
H149 H 0.1679 0.1778 0.3825 0.168 Uiso 0.5 1 calc R U P B -1
C124 C 0.2723(11) 0.2494(7) 0.3588(8) 0.126(5) Uani 0.5 1 d D U P B -1
H150 H 0.3277 0.2195 0.3468 0.188 Uiso 0.5 1 calc R U P B -1
H151 H 0.2709 0.2862 0.3323 0.188 Uiso 0.5 1 calc R U P B -1
H152 H 0.2874 0.2641 0.3987 0.188 Uiso 0.5 1 calc R U P B -1
C125 C 0.9479(11) 0.2434(9) 0.3780(13) 0.118(5) Uani 0.5 1 d D U P C -1
H153 H 0.8882 0.2196 0.3606 0.176 Uiso 0.5 1 calc R U P C -1
H154 H 0.9466 0.2391 0.4206 0.176 Uiso 0.5 1 calc R U P C -1
H155 H 0.9419 0.2886 0.3674 0.176 Uiso 0.5 1 calc R U P C -1
C126 C 1.0501(10) 0.2171(8) 0.3558(7) 0.117(4) Uani 0.5 1 d D U P C -1
H156 H 1.0530 0.1711 0.3657 0.140 Uiso 0.5 1 calc R U P C -1
H157 H 1.0483 0.2204 0.3127 0.140 Uiso 0.5 1 calc R U P C -1
C127 C 1.1455(9) 0.2458(8) 0.3764(7) 0.104(4) Uani 0.5 1 d D U P C -1
H158 H 1.1480 0.2420 0.4195 0.125 Uiso 0.5 1 calc R U P C -1
H159 H 1.1425 0.2919 0.3669 0.125 Uiso 0.5 1 calc R U P C -1
C128 C 1.2493(10) 0.2187(9) 0.3526(9) 0.129(6) Uani 0.5 1 d D U P C -1
H160 H 1.2521 0.1726 0.3621 0.155 Uiso 0.5 1 calc R U P C -1
H161 H 1.2466 0.2225 0.3095 0.155 Uiso 0.5 1 calc R U P C -1
C129 C 1.3458(11) 0.2473(11) 0.3731(8) 0.199(9) Uani 0.5 1 d D U P C -1
H162 H 1.3449 0.2446 0.4162 0.239 Uiso 0.5 1 calc R U P C -1
H163 H 1.3407 0.2933 0.3632 0.239 Uiso 0.5 1 calc R U P C -1
C130 C 1.4510(10) 0.2267(8) 0.3557(6) 0.152(6) Uani 0.5 1 d D U P C -1
H164 H 1.5049 0.2533 0.3753 0.228 Uiso 0.5 1 calc R U P C -1
H165 H 1.4617 0.1819 0.3668 0.228 Uiso 0.5 1 calc R U P C -1
H166 H 1.4574 0.2311 0.3133 0.228 Uiso 0.5 1 calc R U P C -1

loop_
_atom_site_aniso_label
_atom_site_aniso_U_11
_atom_site_aniso_U_22
_atom_site_aniso_U_33
_atom_site_aniso_U_23
_atom_site_aniso_U_13
_atom_site_aniso_U_12
C1 0.062(8) 0.069(4) 0.048(6) 0.008(4) 0.014(4) 0.003(4)
C2 0.073(6) 0.051(4) 0.060(4) -0.017(4) 0.024(3) 0.005(4)
C3 0.089(7) 0.059(5) 0.052(4) 0.009(5) 0.019(4) -0.002(4)
C4 0.075(7) 0.069(4) 0.022(4) -0.005(3) 0.011(3) 0.009(3)
C5 0.061(6) 0.048(5) 0.054(3) 0.009(2) -0.005(3) -0.007(4)
C6 0.050(3) 0.069(4) 0.016(4) 0.003(4) 0.001(4) 0.001(3)
C7 0.050(3) 0.061(5) 0.040(6) -0.009(5) 0.001(5) -0.001(3)
C8 0.057(4) 0.059(5) 0.040(6) -0.014(5) 0.009(4) -0.004(3)
C9 0.061(4) 0.062(5) 0.038(5) -0.003(5) 0.020(4) 0.003(3)
C10 0.058(4) 0.058(5) 0.051(7) -0.009(5) 0.015(5) 0.004(3)
C11 0.050(4) 0.059(4) 0.025(5) -0.009(4) 0.009(4) -0.001(3)
C12 0.073(4) 0.046(7) 0.060(4) 0.007(4) 0.020(3) 0.011(5)
C13 0.068(4) 0.043(7) 0.057(4) 0.007(5) 0.017(3) -0.011(5)
C14 0.075(4) 0.033(6) 0.059(4) -0.001(5) 0.019(3) 0.008(5)
C15 0.078(4) 0.054(7) 0.046(4) 0.021(4) 0.019(3) 0.018(6)
C16 0.075(4) 0.059(7) 0.059(4) 0.001(5) 0.019(3) 0.006(6)
C17 0.069(4) 0.039(6) 0.057(4) -0.004(5) 0.028(3) -0.002(5)
C18 0.076(4) 0.051(5) 0.048(6) 0.022(4) 0.015(5) 0.002(3)
C19 0.073(4) 0.068(5) 0.043(6) 0.004(6) 0.005(6) 0.005(4)
C20 0.069(4) 0.069(5) 0.032(4) 0.008(4) 0.009(5) 0.008(3)
C21 0.070(4) 0.056(4) 0.036(5) 0.007(4) -0.002(5) 0.015(3)
C22 0.065(4) 0.061(5) 0.038(6) -0.003(5) -0.002(5) 0.007(3)
C23 0.072(4) 0.046(4) 0.052(7) 0.020(4) 0.013(5) 0.012(3)
C24 0.048(3) 0.046(4) 0.032(4) -0.007(3) 0.007(3) -0.004(4)
C25 0.044(3) 0.040(5) 0.042(4) -0.009(3) 0.007(3) -0.006(4)
C26 0.042(3) 0.039(5) 0.047(4) -0.007(3) 0.008(3) 0.006(3)
C27 0.051(3) 0.048(6) 0.046(3) 0.007(3) 0.002(3) 0.003(4)
C28 0.047(3) 0.049(6) 0.045(4) 0.004(3) 0.002(3) -0.009(4)
C29 0.039(3) 0.060(6) 0.040(4) 0.002(3) -0.005(3) -0.008(4)
C30 0.055(4) 0.051(6) 0.043(4) 0.012(3) 0.006(3) -0.005(4)
C31 0.054(3) 0.046(5) 0.046(4) 0.012(3) -0.006(3) 0.004(3)
C32 0.048(4) 0.061(6) 0.038(4) 0.012(3) -0.006(3) 0.010(4)
C33 0.052(3) 0.060(6) 0.035(5) 0.018(4) 0.005(4) 0.002(5)
C34 0.047(3) 0.054(7) 0.056(7) 0.016(4) 0.010(4) 0.002(4)
C35 0.050(4) 0.053(6) 0.062(6) 0.011(4) -0.002(4) -0.003(4)
O1 0.052(3) 0.065(5) 0.058(5) -0.024(6) 0.014(4) 0.003(3)
C36 0.054(4) 0.068(8) 0.057(7) -0.008(7) 0.009(6) 0.002(4)
C37 0.053(4) 0.092(12) 0.059(7) 0.002(9) -0.004(5) 0.010(5)
O2 0.062(4) 0.060(5) 0.076(10) 0.006(5) 0.025(7) 0.006(4)
C38 0.056(4) 0.063(7) 0.075(11) -0.002(7) 0.001(7) -0.001(4)
C39 0.060(5) 0.073(9) 0.072(11) 0.013(8) 0.002(6) 0.003(6)
O3 0.071(4) 0.085(9) 0.074(5) 0.000(5) 0.010(3) 0.006(6)
C40 0.067(5) 0.146(14) 0.102(9) -0.001(9) 0.016(5) 0.014(8)
C41 0.076(5) 0.32(3) 0.154(15) -0.054(16) -0.008(8) 0.004(13)
O4 0.078(4) 0.097(9) 0.059(5) 0.022(5) 0.020(3) 0.020(5)
C42 0.079(5) 0.148(12) 0.090(8) 0.015(8) 0.026(5) 0.027(7)
C43 0.066(5) 0.319(19) 0.103(9) -0.016(10) -0.001(6) 0.058(8)
O5 0.078(4) 0.071(6) 0.091(11) 0.011(5) 0.052(6) -0.009(4)
C44 0.079(5) 0.097(12) 0.072(10) 0.006(9) 0.026(8) 0.007(6)
C45 0.098(6) 0.070(9) 0.131(15) 0.046(9) -0.008(8) -0.008(8)
O6 0.070(4) 0.064(6) 0.057(7) -0.001(6) 0.000(5) 0.008(3)
C46 0.064(5) 0.095(10) 0.092(11) 0.014(8) 0.009(7) 0.013(5)
C47 0.068(5) 0.088(12) 0.063(7) 0.009(9) 0.002(7) 0.018(6)
O7 0.047(3) 0.057(9) 0.075(6) 0.016(5) 0.019(4) 0.010(5)
C48 0.048(4) 0.056(7) 0.059(6) 0.000(5) 0.014(4) 0.015(5)
C49 0.055(5) 0.093(10) 0.061(6) -0.008(6) 0.023(5) 0.004(7)
O8 0.050(3) 0.060(9) 0.075(6) 0.016(4) 0.006(4) 0.013(4)
C50 0.046(4) 0.098(12) 0.096(9) 0.028(7) -0.002(5) 0.013(6)
C51 0.052(4) 0.080(14) 0.165(17) -0.004(10) -0.005(8) 0.020(7)
O9 0.051(3) 0.065(4) 0.066(4) 0.024(3) 0.012(3) 0.001(3)
C52 0.052(3) 0.115(8) 0.075(7) 0.026(6) -0.007(4) -0.032(5)
C53 0.061(5) 0.200(14) 0.127(12) 0.079(10) 0.024(7) -0.014(8)
C54 0.056(4) 0.057(4) 0.033(4) 0.018(4) -0.004(4) 0.009(3)
C55 0.078(5) 0.062(4) 0.120(7) 0.002(5) 0.038(5) -0.001(3)
C56 0.084(5) 0.056(4) 0.143(8) -0.003(6) 0.047(6) 0.000(4)
C57 0.067(4) 0.055(4) 0.052(4) -0.004(4) 0.000(3) 0.002(3)
C58 0.075(6) 0.055(4) 0.076(7) -0.001(5) 0.019(6) 0.004(3)
C59 0.081(5) 0.062(4) 0.094(7) 0.027(5) 0.028(5) 0.017(3)
C60 0.064(4) 0.054(4) 0.052(4) -0.001(3) -0.001(3) 0.002(2)
C61 0.071(4) 0.054(4) 0.097(6) 0.010(4) 0.023(4) 0.013(3)
C62 0.075(4) 0.057(4) 0.082(6) 0.008(4) 0.029(4) 0.015(3)
C63 0.040(3) 0.050(4) 0.043(4) -0.002(3) -0.014(3) 0.000(3)
C64 0.076(5) 0.056(4) 0.096(7) 0.010(5) 0.027(5) 0.004(3)
C65 0.075(6) 0.053(4) 0.086(7) 0.016(5) 0.026(6) 0.004(3)
C66 0.072(8) 0.056(4) 0.024(5) 0.002(3) 0.004(4) 0.000(3)
C67 0.072(6) 0.035(4) 0.051(3) -0.014(4) 0.011(3) -0.004(3)
C68 0.071(6) 0.043(4) 0.049(3) 0.000(4) 0.002(3) -0.005(4)
C69 0.071(7) 0.055(4) 0.045(5) -0.011(3) 0.008(4) 0.001(3)
C70 0.050(5) 0.033(4) 0.049(3) -0.005(2) -0.004(3) -0.002(3)
C71 0.071(4) 0.048(4) 0.028(5) -0.007(4) 0.001(5) -0.001(3)
C72 0.067(4) 0.048(4) 0.034(5) -0.007(5) 0.009(5) 0.008(3)
C73 0.060(4) 0.051(5) 0.052(7) -0.002(5) 0.012(5) 0.003(3)
C74 0.057(4) 0.043(4) 0.038(5) -0.010(4) 0.009(4) 0.002(3)
C75 0.059(4) 0.051(4) 0.023(5) -0.004(4) 0.004(4) -0.003(3)
C76 0.070(4) 0.052(4) 0.040(6) 0.001(5) 0.014(5) -0.001(3)
C77 0.068(4) 0.021(5) 0.049(3) -0.008(3) 0.009(3) -0.006(4)
C78 0.065(4) 0.046(7) 0.048(3) -0.006(5) 0.004(3) 0.000(4)
C79 0.067(4) 0.053(8) 0.041(3) 0.020(5) 0.005(3) -0.006(5)
C80 0.067(4) 0.033(6) 0.046(4) 0.010(4) 0.003(3) -0.008(5)
C81 0.065(4) 0.043(6) 0.051(3) 0.012(5) 0.003(3) 0.004(5)
C82 0.066(4) 0.042(6) 0.054(3) -0.001(5) 0.010(3) -0.005(5)
C83 0.061(4) 0.035(4) 0.042(6) 0.011(4) 0.008(5) -0.005(3)
C84 0.061(3) 0.053(4) 0.030(4) -0.001(4) 0.018(4) -0.010(3)
C85 0.055(4) 0.051(4) 0.035(4) 0.003(4) 0.003(4) 0.003(3)
C86 0.061(3) 0.053(3) 0.017(3) -0.010(3) 0.002(4) -0.001(3)
C87 0.054(3) 0.038(4) 0.038(5) 0.010(4) -0.004(4) -0.003(3)
C88 0.055(4) 0.047(4) 0.047(6) -0.004(5) 0.006(5) 0.001(3)
C89 0.067(4) 0.053(5) 0.047(5) -0.007(3) 0.000(3) -0.006(5)
C90 0.058(4) 0.038(5) 0.059(5) -0.006(3) 0.009(3) -0.007(4)
C91 0.045(3) 0.032(5) 0.058(4) -0.009(3) 0.004(3) -0.004(4)
C92 0.043(3) 0.031(4) 0.046(3) -0.007(3) 0.006(3) 0.009(3)
C93 0.047(3) 0.052(6) 0.047(4) -0.005(3) -0.004(3) 0.003(3)
C94 0.059(4) 0.062(7) 0.045(4) -0.001(4) -0.002(3) 0.007(4)
C95 0.047(3) 0.031(4) 0.046(4) -0.003(3) 0.000(3) -0.008(3)
C96 0.047(3) 0.044(5) 0.038(4) -0.006(3) -0.006(3) 0.005(3)
C97 0.047(4) 0.051(6) 0.039(5) -0.007(4) -0.005(3) -0.002(4)
C98 0.057(4) 0.042(5) 0.029(5) 0.002(4) 0.001(4) 0.004(5)
C99 0.052(3) 0.036(6) 0.035(5) 0.009(4) 0.003(3) 0.005(4)
C100 0.048(3) 0.039(5) 0.037(4) 0.007(3) 0.010(3) -0.011(3)
O10 0.071(4) 0.049(5) 0.059(8) -0.010(6) 0.000(5) 0.008(3)
C101 0.065(4) 0.061(7) 0.085(9) -0.001(7) -0.005(6) 0.009(4)
C102 0.070(5) 0.077(11) 0.093(14) 0.010(9) -0.006(7) 0.016(6)
O11 0.059(4) 0.058(5) 0.051(5) 0.002(4) 0.017(6) 0.003(3)
C103 0.057(4) 0.073(7) 0.051(7) 0.000(6) 0.001(6) -0.007(4)
C104 0.060(5) 0.075(9) 0.050(7) -0.002(6) 0.009(7) 0.000(6)
O12 0.061(4) 0.052(5) 0.047(3) 0.001(3) 0.003(3) 0.021(4)
C105 0.061(4) 0.083(8) 0.053(5) 0.002(5) 0.000(4) 0.011(6)
C106 0.070(6) 0.182(15) 0.073(8) -0.017(8) -0.011(6) -0.004(9)
O13 0.064(3) 0.072(6) 0.064(4) -0.010(4) 0.004(3) -0.001(4)
C107 0.068(4) 0.119(7) 0.095(8) -0.047(7) 0.019(5) -0.018(7)
C108 0.129(10) 0.109(7) 0.170(12) 0.000(8) 0.057(9) 0.046(7)
O14 0.058(3) 0.058(5) 0.051(5) -0.007(5) 0.003(4) 0.000(3)
C109 0.062(4) 0.065(7) 0.064(9) 0.010(6) 0.022(7) 0.001(4)
C110 0.055(4) 0.099(11) 0.042(5) -0.010(7) 0.009(5) 0.005(6)
O15 0.059(3) 0.057(5) 0.075(9) -0.012(5) 0.001(4) -0.008(3)
C111 0.055(4) 0.054(6) 0.037(5) 0.001(5) -0.003(4) -0.006(4)
C112 0.064(5) 0.062(9) 0.131(13) 0.025(9) -0.005(7) -0.016(5)
O16 0.068(4) 0.058(9) 0.072(6) 0.009(4) 0.017(4) -0.001(5)
C113 0.060(4) 0.121(11) 0.093(10) 0.018(9) 0.015(5) -0.009(8)
C114 0.080(6) 0.168(18) 0.150(19) 0.031(15) 0.057(9) 0.005(10)
O17 0.059(4) 0.050(7) 0.050(4) 0.010(4) 0.014(4) 0.008(4)
C115 0.055(4) 0.044(6) 0.070(6) 0.008(5) 0.016(5) 0.006(5)
C116 0.072(5) 0.081(13) 0.108(10) -0.003(8) 0.021(7) 0.035(6)
O18 0.048(3) 0.067(4) 0.050(3) -0.008(3) -0.005(2) 0.017(3)
C117 0.054(4) 0.100(8) 0.061(6) -0.019(5) -0.011(4) 0.022(5)
C118 0.045(5) 0.130(10) 0.106(11) -0.026(7) 0.016(6) 0.016(6)
C119 0.170(8) 0.242(19) 0.128(12) 0.100(12) -0.034(10) -0.027(11)
C120 0.166(8) 0.25(2) 0.25(2) -0.013(17) 0.028(17) -0.020(11)
C121 0.186(8) 0.170(18) 0.103(14) 0.061(14) 0.036(12) -0.027(9)
C122 0.167(8) 0.085(11) 0.130(13) -0.010(9) -0.034(12) 0.030(8)
C123 0.192(9) 0.103(13) 0.126(14) -0.011(10) 0.052(13) 0.009(8)
C124 0.159(7) 0.089(12) 0.127(12) 0.003(10) -0.062(11) 0.050(9)
C125 0.150(7) 0.086(11) 0.117(14) -0.009(9) 0.004(12) -0.021(10)
C126 0.148(7) 0.109(12) 0.095(10) -0.004(8) 0.014(9) -0.031(8)
C127 0.151(7) 0.074(10) 0.087(9) -0.022(8) 0.013(9) -0.018(9)
C128 0.149(7) 0.133(16) 0.106(11) -0.016(11) 0.033(10) -0.024(10)
C129 0.145(7) 0.29(2) 0.158(15) -0.079(15) -0.036(12) 0.009(12)
C130 0.146(6) 0.209(16) 0.100(10) 0.000(10) -0.038(9) 0.022(11)

loop_
_atom_type_symbol
_atom_type_description
_atom_type_scat_dispersion_real
_atom_type_scat_dispersion_imag
_atom_type_scat_source
C C 0.0033 0.0016 'International Tables Vol C Tables 4.2.6.8 and 6.1.1.4'
H H 0.0000 0.0000 'International Tables Vol C Tables 4.2.6.8 and 6.1.1.4'
O O 0.0106 0.0060 'International Tables Vol C Tables 4.2.6.8 and 6.1.1.4'

loop_
_geom_angle_atom_site_label_1
_geom_angle_atom_site_label_2
_geom_angle_atom_site_label_3
_geom_angle
_geom_angle_site_symmetry_1
_geom_angle_site_symmetry_3
_geom_angle_publ_flag
C33 C1 C6 113.3(5) . . ?
C33 C1 H1 108.9 . . ?
C6 C1 H1 108.9 . . ?
C33 C1 H2 108.9 . . ?
C6 C1 H2 108.9 . . ?
H1 C1 H2 107.7 . . ?
C12 C2 C9 111.9(5) . . ?
C12 C2 H3 109.2 . . ?
C9 C2 H3 109.2 . . ?
C12 C2 H4 109.2 . . ?
C9 C2 H4 109.2 . . ?
H3 C2 H4 107.9 . . ?
C15 C3 C18 115.1(5) . . ?
C15 C3 H5 108.5 . . ?
C18 C3 H5 108.5 . . ?
C15 C3 H6 108.5 . . ?
C18 C3 H6 108.5 . . ?
H5 C3 H6 107.5 . . ?
C21 C4 C24 111.3(5) . . ?
C21 C4 H7 109.4 . . ?
C24 C4 H7 109.4 . . ?
C21 C4 H8 109.4 . . ?
C24 C4 H8 109.4 . . ?
H7 C4 H8 108.0 . . ?
C27 C5 C30 111.4(5) . . ?
C27 C5 H9 109.3 . . ?
C30 C5 H9 109.3 . . ?
C27 C5 H10 109.3 . . ?
C30 C5 H10 109.3 . . ?
H9 C5 H10 108.0 . . ?
C11 C6 C7 119.4(5) . . ?
C11 C6 C1 120.5(5) . . ?
C7 C6 C1 120.0(5) . . ?
C8 C7 C6 120.0(5) . . ?
C8 C7 O1 123.5(5) . . ?
C6 C7 O1 116.0(5) . . ?
C9 C8 C7 121.9(5) . . ?
C9 C8 H11 119.0 . . ?
C7 C8 H11 119.0 . . ?
C8 C9 C10 117.8(5) . . ?
C8 C9 C2 121.0(5) . . ?
C10 C9 C2 121.2(6) . . ?
O2 C10 C9 115.6(5) . . ?
O2 C10 C11 123.2(5) . . ?
C9 C10 C11 121.2(5) . . ?
C6 C11 C10 119.8(5) . . ?
C6 C11 H12 120.1 . . ?
C10 C11 H12 120.1 . . ?
C17 C12 C13 117.4(5) . . ?
C17 C12 C2 120.9(5) . . ?
C13 C12 C2 121.4(6) . . ?
O3 C13 C14 123.3(6) . . ?
O3 C13 C12 115.8(5) . . ?
C14 C13 C12 120.8(6) . . ?
C15 C14 C13 120.5(6) . . ?
C15 C14 H13 119.7 . . ?
C13 C14 H13 119.7 . . ?
C14 C15 C16 119.8(5) . . ?
C14 C15 C3 119.2(5) . . ?
C16 C15 C3 121.0(6) . . ?
O4 C16 C15 117.9(6) . . ?
O4 C16 C17 122.5(5) . . ?
C15 C16 C17 119.5(6) . . ?
C12 C17 C16 122.0(5) . . ?
C12 C17 H14 119.0 . . ?
C16 C17 H14 119.0 . . ?
C19 C18 C23 117.7(5) . . ?
C19 C18 C3 122.4(6) . . ?
C23 C18 C3 119.6(5) . . ?
C18 C19 C20 121.5(6) . . ?
C18 C19 O5 116.3(5) . . ?
C20 C19 O5 122.0(5) . . ?
C19 C20 C21 120.3(5) . . ?
C19 C20 H15 119.8 . . ?
C21 C20 H15 119.8 . . ?
C20 C21 C22 118.3(5) . . ?
C20 C21 C4 119.7(5) . . ?
C22 C21 C4 121.9(5) . . ?
C23 C22 O6 124.9(5) . . ?
C23 C22 C21 120.1(6) . . ?
O6 C22 C21 115.0(6) . . ?
C22 C23 C18 122.1(5) . . ?
C22 C23 H16 119.0 . . ?
C18 C23 H16 119.0 . . ?
C29 C24 C25 118.1(5) . . ?
C29 C24 C4 120.8(5) . . ?
C25 C24 C4 120.9(5) . . ?
C26 C25 C24 120.8(5) . . ?
C26 C25 O7 123.4(5) . . ?
C24 C25 O7 115.7(4) . . ?
C25 C26 C27 121.9(6) . . ?
C25 C26 H17 119.1 . . ?
C27 C26 H17 119.1 . . ?
C26 C27 C28 118.5(5) . . ?
C26 C27 C5 118.9(6) . . ?
C28 C27 C5 122.4(6) . . ?
O9 C28 C27 117.5(6) . . ?
O9 C28 C29 123.7(7) . . ?
C27 C28 C29 118.8(5) . . ?
C24 C29 C28 121.9(6) . . ?
C24 C29 H18 119.1 . . ?
C28 C29 H18 119.1 . . ?
C31 C30 C35 119.8(5) . . ?
C31 C30 C5 122.9(6) . . ?
C35 C30 C5 117.3(6) . . ?
C30 C31 C32 118.8(5) . . ?
C30 C31 C54 125.5(5) . . ?
C32 C31 C54 115.1(6) . . ?
C33 C32 C31 122.2(6) . . ?
C33 C32 H19 118.9 . . ?
C31 C32 H19 118.9 . . ?
C32 C33 C34 118.3(5) . . ?
C32 C33 C1 120.3(5) . . ?
C34 C33 C1 121.4(5) . . ?
C35 C34 C33 120.5(5) . . ?
C35 C34 O8 123.5(6) . . ?
C33 C34 O8 116.0(5) . . ?
C34 C35 C30 120.4(6) . . ?
C34 C35 H20 119.8 . . ?
C30 C35 H20 119.8 . . ?
C7 O1 C36 116.4(7) . . ?
O1 C36 C37 108.1(7) . . ?
O1 C36 H21 110.1 . . ?
C37 C36 H21 110.1 . . ?
O1 C36 H22 110.1 . . ?
C37 C36 H22 110.1 . . ?
H21 C36 H22 108.4 . . ?
C36 C37 H23 109.5 . . ?
C36 C37 H24 109.5 . . ?
H23 C37 H24 109.5 . . ?
C36 C37 H25 109.5 . . ?
H23 C37 H25 109.5 . . ?
H24 C37 H25 109.5 . . ?
C10 O2 C38 117.7(5) . . ?
O2 C38 C39 107.1(6) . . ?
O2 C38 H26 110.3 . . ?
C39 C38 H26 110.3 . . ?
O2 C38 H27 110.3 . . ?
C39 C38 H27 110.3 . . ?
H26 C38 H27 108.6 . . ?
C38 C39 H28 109.5 . . ?
C38 C39 H29 109.5 . . ?
H28 C39 H29 109.5 . . ?
C38 C39 H30 109.5 . . ?
H28 C39 H30 109.5 . . ?
H29 C39 H30 109.5 . . ?
C13 O3 C40 117.5(6) . . ?
O3 C40 C41 106.9(7) . . ?
O3 C40 H31 110.4 . . ?
C41 C40 H31 110.4 . . ?
O3 C40 H32 110.4 . . ?
C41 C40 H32 110.4 . . ?
H31 C40 H32 108.6 . . ?
C40 C41 H33 109.5 . . ?
C40 C41 H34 109.5 . . ?
H33 C41 H34 109.5 . . ?
C40 C41 H35 109.5 . . ?
H33 C41 H35 109.5 . . ?
H34 C41 H35 109.5 . . ?
C16 O4 C42 120.2(6) . . ?
O4 C42 C43 105.4(8) . . ?
O4 C42 H36 110.7 . . ?
C43 C42 H36 110.7 . . ?
O4 C42 H37 110.7 . . ?
C43 C42 H37 110.7 . . ?
H36 C42 H37 108.8 . . ?
C42 C43 H38 109.5 . . ?
C42 C43 H39 109.5 . . ?
H38 C43 H39 109.5 . . ?
C42 C43 H40 109.5 . . ?
H38 C43 H40 109.5 . . ?
H39 C43 H40 109.5 . . ?
C19 O5 C44 118.4(6) . . ?
O5 C44 C45 108.7(7) . . ?
O5 C44 H41 109.9 . . ?
C45 C44 H41 109.9 . . ?
O5 C44 H42 109.9 . . ?
C45 C44 H42 109.9 . . ?
H41 C44 H42 108.3 . . ?
C44 C45 H43 109.5 . . ?
C44 C45 H44 109.5 . . ?
H43 C45 H44 109.5 . . ?
C44 C45 H45 109.5 . . ?
H43 C45 H45 109.5 . . ?
H44 C45 H45 109.5 . . ?
C22 O6 C46 115.0(6) . . ?
O6 C46 C47 104.4(7) . . ?
O6 C46 H46 110.9 . . ?
C47 C46 H46 110.9 . . ?
O6 C46 H47 110.9 . . ?
C47 C46 H47 110.9 . . ?
H46 C46 H47 108.9 . . ?
C46 C47 H48 109.5 . . ?
C46 C47 H49 109.5 . . ?
H48 C47 H49 109.5 . . ?
C46 C47 H50 109.5 . . ?
H48 C47 H50 109.5 . . ?
H49 C47 H50 109.5 . . ?
C25 O7 C48 117.3(6) . . ?
O7 C48 C49 109.4(6) . . ?
O7 C48 H51 109.8 . . ?
C49 C48 H51 109.8 . . ?
O7 C48 H52 109.8 . . ?
C49 C48 H52 109.8 . . ?
H51 C48 H52 108.2 . . ?
C48 C49 H53 109.5 . . ?
C48 C49 H54 109.5 . . ?
H53 C49 H54 109.5 . . ?
C48 C49 H55 109.5 . . ?
H53 C49 H55 109.5 . . ?
H54 C49 H55 109.5 . . ?
C34 O8 C50 116.6(6) . . ?
O8 C50 C51 105.6(6) . . ?
O8 C50 H56 110.6 . . ?
C51 C50 H56 110.6 . . ?
O8 C50 H57 110.6 . . ?
C51 C50 H57 110.6 . . ?
H56 C50 H57 108.7 . . ?
C50 C51 H58 109.5 . . ?
C50 C51 H59 109.5 . . ?
H58 C51 H59 109.5 . . ?
C50 C51 H60 109.5 . . ?
H58 C51 H60 109.5 . . ?
H59 C51 H60 109.5 . . ?
C28 O9 C52 117.5(7) . . ?
O9 C52 C53 105.7(9) . . ?
O9 C52 H61 110.6 . . ?
C53 C52 H61 110.6 . . ?
O9 C52 H62 110.6 . . ?
C53 C52 H62 110.6 . . ?
H61 C52 H62 108.7 . . ?
C52 C53 H63 109.5 . . ?
C52 C53 H64 109.5 . . ?
H63 C53 H64 109.5 . . ?
C52 C53 H65 109.5 . . ?
H63 C53 H65 109.5 . . ?
H64 C53 H65 109.5 . . ?
C55 C54 C59 119.2(3) . . ?
C55 C54 C31 114.8(5) . . ?
C59 C54 C31 125.9(5) . . ?
C54 C55 C56 120.5(3) . . ?
C54 C55 H66 119.8 . . ?
C56 C55 H66 119.8 . . ?
C57 C56 C55 120.1(3) . . ?
C57 C56 H67 120.0 . . ?
C55 C56 H67 120.0 . . ?
C56 C57 C58 119.4(3) . . ?
C56 C57 C60 118.5(5) . . ?
C58 C57 C60 122.1(5) . . ?
C59 C58 C57 120.3(3) . . ?
C59 C58 H68 119.8 . . ?
C57 C58 H68 119.8 . . ?
C58 C59 C54 120.3(3) . . ?
C58 C59 H69 119.8 . . ?
C54 C59 H69 119.8 . . ?
C61 C60 C65 119.5(3) . . ?
C61 C60 C57 118.8(5) . . ?
C65 C60 C57 121.7(5) . . ?
C60 C61 C62 120.4(3) . . ?
C60 C61 H70 119.8 . . ?
C62 C61 H70 119.8 . . ?
C61 C62 C63 120.2(3) . . ?
C61 C62 H71 119.9 . . ?
C63 C62 H71 119.9 . . ?
C64 C63 C62 119.2(3) . . ?
C64 C63 C93 124.3(5) . . ?
C62 C63 C93 115.9(5) . . ?
C65 C64 C63 120.4(3) . . ?
C65 C64 H72 119.8 . . ?
C63 C64 H72 119.8 . . ?
C64 C65 C60 120.0(3) . . ?
C64 C65 H73 120.0 . . ?
C60 C65 H73 120.0 . . ?
C98 C66 C71 113.4(5) . . ?
C98 C66 H74 108.9 . . ?
C71 C66 H74 108.9 . . ?
C98 C66 H75 108.9 . . ?
C71 C66 H75 108.9 . . ?
H74 C66 H75 107.7 . . ?
C77 C67 C74 111.7(4) . . ?
C77 C67 H76 109.3 . . ?
C74 C67 H76 109.3 . . ?
C77 C67 H77 109.3 . . ?
C74 C67 H77 109.3 . . ?
H76 C67 H77 107.9 . . ?
C80 C68 C83 115.4(5) . . ?
C80 C68 H78 108.4 . . ?
C83 C68 H78 108.4 . . ?
C80 C68 H79 108.4 . . ?
C83 C68 H79 108.4 . . ?
H78 C68 H79 107.5 . . ?
C86 C69 C89 110.9(5) . . ?
C86 C69 H80 109.5 . . ?
C89 C69 H80 109.5 . . ?
C86 C69 H81 109.5 . . ?
C89 C69 H81 109.5 . . ?
H80 C69 H81 108.0 . . ?
C92 C70 C95 111.8(4) . . ?
C92 C70 H82 109.3 . . ?
C95 C70 H82 109.3 . . ?
C92 C70 H83 109.3 . . ?
C95 C70 H83 109.3 . . ?
H82 C70 H83 107.9 . . ?
C76 C71 C72 119.4(5) . . ?
C76 C71 C66 120.5(5) . . ?
C72 C71 C66 120.1(5) . . ?
C73 C72 C71 120.0(5) . . ?
C73 C72 O10 123.0(5) . . ?
C71 C72 O10 116.6(5) . . ?
C74 C73 C72 122.0(5) . . ?
C74 C73 H84 119.0 . . ?
C72 C73 H84 119.0 . . ?
C73 C74 C75 117.7(5) . . ?
C73 C74 C67 120.6(5) . . ?
C75 C74 C67 121.3(6) . . ?
O11 C75 C74 115.4(5) . . ?
O11 C75 C76 123.5(5) . . ?
C74 C75 C76 121.1(5) . . ?
C71 C76 C75 119.8(5) . . ?
C71 C76 H85 120.1 . . ?
C75 C76 H85 120.1 . . ?
C82 C77 C78 117.6(5) . . ?
C82 C77 C67 120.3(5) . . ?
C78 C77 C67 122.0(6) . . ?
O12 C78 C77 116.4(5) . . ?
O12 C78 C79 123.0(5) . . ?
C77 C78 C79 120.5(6) . . ?
C80 C79 C78 120.8(5) . . ?
C80 C79 H86 119.6 . . ?
C78 C79 H86 119.6 . . ?
C79 C80 C81 119.3(5) . . ?
C79 C80 C68 120.0(5) . . ?
C81 C80 C68 120.6(6) . . ?
O13 C81 C80 117.4(5) . . ?
O13 C81 C82 122.5(5) . . ?
C80 C81 C82 120.1(6) . . ?
C81 C82 C77 121.6(5) . . ?
C81 C82 H87 119.2 . . ?
C77 C82 H87 119.2 . . ?
C84 C83 C88 117.6(5) . . ?
C84 C83 C68 121.9(6) . . ?
C88 C83 C68 120.4(5) . . ?
C83 C84 C85 121.7(5) . . ?
C83 C84 O14 116.6(5) . . ?
C85 C84 O14 121.5(5) . . ?
C86 C85 C84 120.1(5) . . ?
C86 C85 H88 120.0 . . ?
C84 C85 H88 120.0 . . ?
C85 C86 C87 118.4(5) . . ?
C85 C86 C69 119.4(5) . . ?
C87 C86 C69 122.0(5) . . ?
C88 C87 O15 125.0(5) . . ?
C88 C87 C86 120.4(5) . . ?
O15 C87 C86 114.7(5) . . ?
C87 C88 C83 121.8(5) . . ?
C87 C88 H89 119.1 . . ?
C83 C88 H89 119.1 . . ?
C94 C89 C90 118.5(5) . . ?
C94 C89 C69 120.4(5) . . ?
C90 C89 C69 120.8(5) . . ?
C91 C90 C89 120.4(5) . . ?
C91 C90 O16 124.6(5) . . ?
C89 C90 O16 115.0(5) . . ?
C90 C91 C92 121.9(6) . . ?
C90 C91 H90 119.0 . . ?
C92 C91 H90 119.0 . . ?
C91 C92 C93 118.6(5) . . ?
C91 C92 C70 118.9(6) . . ?
C93 C92 C70 122.4(6) . . ?
C94 C93 C92 118.6(5) . . ?
C94 C93 C63 115.7(6) . . ?
C92 C93 C63 124.7(6) . . ?
C89 C94 C93 122.0(6) . . ?
C89 C94 H91 119.0 . . ?
C93 C94 H91 119.0 . . ?
C100 C95 C96 119.6(4) . . ?
C100 C95 C70 118.1(6) . . ?
C96 C95 C70 122.4(5) . . ?
O18 C96 C95 117.8(5) . . ?
O18 C96 C97 123.2(6) . . ?
C95 C96 C97 119.0(5) . . ?
C98 C97 C96 121.9(6) . . ?
C98 C97 H92 119.0 . . ?
C96 C97 H92 119.0 . . ?
C97 C98 C99 118.4(5) . . ?
C97 C98 C66 120.5(5) . . ?
C99 C98 C66 121.1(5) . . ?
C100 C99 C98 120.5(5) . . ?
C100 C99 O17 124.2(5) . . ?
C98 C99 O17 115.2(5) . . ?
C99 C100 C95 120.5(6) . . ?
C99 C100 H93 119.7 . . ?
C95 C100 H93 119.7 . . ?
C72 O10 C101 116.4(7) . . ?
O10 C101 C102 108.3(7) . . ?
O10 C101 H94 110.0 . . ?
C102 C101 H94 110.0 . . ?
O10 C101 H95 110.0 . . ?
C102 C101 H95 110.0 . . ?
H94 C101 H95 108.4 . . ?
C101 C102 H96 109.5 . . ?
C101 C102 H97 109.5 . . ?
H96 C102 H97 109.5 . . ?
C101 C102 H98 109.5 . . ?
H96 C102 H98 109.5 . . ?
H97 C102 H98 109.5 . . ?
C75 O11 C103 117.9(5) . . ?
O11 C103 C104 107.0(6) . . ?
O11 C103 H99 110.3 . . ?
C104 C103 H99 110.3 . . ?
O11 C103 H100 110.3 . . ?
C104 C103 H100 110.3 . . ?
H99 C103 H100 108.6 . . ?
C103 C104 H101 109.5 . . ?
C103 C104 H102 109.5 . . ?
H101 C104 H102 109.5 . . ?
C103 C104 H103 109.5 . . ?
H101 C104 H103 109.5 . . ?
H102 C104 H103 109.5 . . ?
C78 O12 C105 118.0(5) . . ?
O12 C105 C106 107.1(6) . . ?
O12 C105 H104 110.3 . . ?
C106 C105 H104 110.3 . . ?
O12 C105 H105 110.3 . . ?
C106 C105 H105 110.3 . . ?
H104 C105 H105 108.6 . . ?
C105 C106 H106 109.5 . . ?
C105 C106 H107 109.5 . . ?
H106 C106 H107 109.5 . . ?
C105 C106 H108 109.5 . . ?
H106 C106 H108 109.5 . . ?
H107 C106 H108 109.5 . . ?
C81 O13 C107 119.6(6) . . ?
O13 C107 C108 104.5(8) . . ?
O13 C107 H109 110.9 . . ?
C108 C107 H109 110.9 . . ?
O13 C107 H110 110.9 . . ?
C108 C107 H110 110.9 . . ?
H109 C107 H110 108.9 . . ?
C107 C108 H111 109.5 . . ?
C107 C108 H112 109.5 . . ?
H111 C108 H112 109.5 . . ?
C107 C108 H113 109.5 . . ?
H111 C108 H113 109.5 . . ?
H112 C108 H113 109.5 . . ?
C84 O14 C109 118.5(6) . . ?
O14 C109 C110 108.3(7) . . ?
O14 C109 H114 110.0 . . ?
C110 C109 H114 110.0 . . ?
O14 C109 H115 110.0 . . ?
C110 C109 H115 110.0 . . ?
H114 C109 H115 108.4 . . ?
C109 C110 H116 109.5 . . ?
C109 C110 H117 109.5 . . ?
H116 C110 H117 109.5 . . ?
C109 C110 H118 109.5 . . ?
H116 C110 H118 109.5 . . ?
H117 C110 H118 109.5 . . ?
C87 O15 C111 114.8(6) . . ?
O15 C111 C112 104.5(6) . . ?
O15 C111 H119 110.9 . . ?
C112 C111 H119 110.9 . . ?
O15 C111 H120 110.9 . . ?
C112 C111 H120 110.9 . . ?
H119 C111 H120 108.9 . . ?
C111 C112 H121 109.5 . . ?
C111 C112 H122 109.5 . . ?
H121 C112 H122 109.5 . . ?
C111 C112 H123 109.5 . . ?
H121 C112 H123 109.5 . . ?
H122 C112 H123 109.5 . . ?
C90 O16 C113 118.5(6) . . ?
O16 C113 C114 108.9(7) . . ?
O16 C113 H124 109.9 . . ?
C114 C113 H124 109.9 . . ?
O16 C113 H125 109.9 . . ?
C114 C113 H125 109.9 . . ?
H124 C113 H125 108.3 . . ?
C113 C114 H126 109.5 . . ?
C113 C114 H127 109.5 . . ?
H126 C114 H127 109.5 . . ?
C113 C114 H128 109.5 . . ?
H126 C114 H128 109.5 . . ?
H127 C114 H128 109.5 . . ?
C99 O17 C115 116.9(6) . . ?
O17 C115 C116 105.8(6) . . ?
O17 C115 H129 110.6 . . ?
C116 C115 H129 110.6 . . ?
O17 C115 H130 110.6 . . ?
C116 C115 H130 110.6 . . ?
H129 C115 H130 108.7 . . ?
C115 C116 H131 109.5 . . ?
C115 C116 H132 109.5 . . ?
H131 C116 H132 109.5 . . ?
C115 C116 H133 109.5 . . ?
H131 C116 H133 109.5 . . ?
H132 C116 H133 109.5 . . ?
C96 O18 C117 117.5(6) . . ?
O18 C117 C118 106.2(9) . . ?
O18 C117 H134 110.5 . . ?
C118 C117 H134 110.5 . . ?
O18 C117 H135 110.5 . . ?
C118 C117 H135 110.5 . . ?
H134 C117 H135 108.7 . . ?
C117 C118 H136 109.5 . . ?
C117 C118 H137 109.5 . . ?
H136 C118 H137 109.5 . . ?
C117 C118 H138 109.5 . . ?
H136 C118 H138 109.5 . . ?
H137 C118 H138 109.5 . . ?
C120 C119 H139 109.5 . . ?
C120 C119 H140 109.5 . . ?
H139 C119 H140 109.5 . . ?
C120 C119 H141 109.5 . . ?
H139 C119 H141 109.5 . . ?
H140 C119 H141 109.5 . . ?
C121 C120 C119 120.1(16) . . ?
C121 C120 H142 107.3 . . ?
C119 C120 H142 107.3 . . ?
C121 C120 H143 107.3 . . ?
C119 C120 H143 107.3 . . ?
H142 C120 H143 106.9 . . ?
C120 C121 C122 113.9(15) . . ?
C120 C121 H144 108.8 . . ?
C122 C121 H144 108.8 . . ?
C120 C121 H145 108.8 . . ?
C122 C121 H145 108.8 . . ?
H144 C121 H145 107.7 . . ?
C123 C122 C121 116.4(13) . . ?
C123 C122 H146 108.2 . . ?
C121 C122 H146 108.2 . . ?
C123 C122 H147 108.2 . . ?
C121 C122 H147 108.2 . . ?
H146 C122 H147 107.3 . . ?
C122 C123 C124 116.5(13) . . ?
C122 C123 H148 108.2 . . ?
C124 C123 H148 108.2 . . ?
C122 C123 H149 108.2 . . ?
C124 C123 H149 108.2 . . ?
H148 C123 H149 107.3 . . ?
C123 C124 H150 109.5 . . ?
C123 C124 H151 109.5 . . ?
H150 C124 H151 109.5 . . ?
C123 C124 H152 109.5 . . ?
H150 C124 H152 109.5 . . ?
H151 C124 H152 109.5 . . ?
C126 C125 H153 109.5 . . ?
C126 C125 H154 109.5 . . ?
H153 C125 H154 109.5 . . ?
C126 C125 H155 109.5 . . ?
H153 C125 H155 109.5 . . ?
H154 C125 H155 109.5 . . ?
C127 C126 C125 117.5(13) . . ?
C127 C126 H156 107.9 . . ?
C125 C126 H156 107.9 . . ?
C127 C126 H157 107.9 . . ?
C125 C126 H157 107.9 . . ?
H156 C126 H157 107.2 . . ?
C126 C127 C128 116.7(12) . . ?
C126 C127 H158 108.1 . . ?
C128 C127 H158 108.1 . . ?
C126 C127 H159 108.1 . . ?
C128 C127 H159 108.1 . . ?
H158 C127 H159 107.3 . . ?
C129 C128 C127 117.0(13) . . ?
C129 C128 H160 108.0 . . ?
C127 C128 H160 108.0 . . ?
C129 C128 H161 108.0 . . ?
C127 C128 H161 108.0 . . ?
H160 C128 H161 107.3 . . ?
C128 C129 C130 124.0(14) . . ?
C128 C129 H162 106.3 . . ?
C130 C129 H162 106.3 . . ?
C128 C129 H163 106.3 . . ?
C130 C129 H163 106.3 . . ?
H162 C129 H163 106.4 . . ?
C129 C130 H164 109.5 . . ?
C129 C130 H165 109.5 . . ?
H164 C130 H165 109.5 . . ?
C129 C130 H166 109.5 . . ?
H164 C130 H166 109.5 . . ?
H165 C130 H166 109.5 . . ?

loop_
_geom_bond_atom_site_label_1
_geom_bond_atom_site_label_2
_geom_bond_distance
_geom_bond_site_symmetry_2
_geom_bond_publ_flag
C1 C33 1.527(6) . ?
C1 C6 1.532(6) . ?
C1 H1 0.9900 . ?
C1 H2 0.9900 . ?
C2 C12 1.525(7) . ?
C2 C9 1.538(6) . ?
C2 H3 0.9900 . ?
C2 H4 0.9900 . ?
C3 C15 1.525(6) . ?
C3 C18 1.530(7) . ?
C3 H5 0.9900 . ?
C3 H6 0.9900 . ?
C4 C21 1.536(7) . ?
C4 C24 1.541(6) . ?
C4 H7 0.9900 . ?
C4 H8 0.9900 . ?
C5 C27 1.529(6) . ?
C5 C30 1.550(6) . ?
C5 H9 0.9900 . ?
C5 H10 0.9900 . ?
C6 C11 1.394(6) . ?
C6 C7 1.402(6) . ?
C7 C8 1.399(6) . ?
C7 O1 1.408(6) . ?
C8 C9 1.391(7) . ?
C8 H11 0.9500 . ?
C9 C10 1.405(6) . ?
C10 O2 1.398(6) . ?
C10 C11 1.416(6) . ?
C11 H12 0.9500 . ?
C12 C17 1.402(7) . ?
C12 C13 1.407(6) . ?
C13 O3 1.400(7) . ?
C13 C14 1.407(7) . ?
C14 C15 1.389(7) . ?
C14 H13 0.9500 . ?
C15 C16 1.390(6) . ?
C16 O4 1.385(7) . ?
C16 C17 1.404(7) . ?
C17 H14 0.9500 . ?
C18 C19 1.376(6) . ?
C18 C23 1.407(7) . ?
C19 C20 1.401(6) . ?
C19 O5 1.412(6) . ?
C20 C21 1.401(6) . ?
C20 H15 0.9500 . ?
C21 C22 1.410(6) . ?
C22 C23 1.374(7) . ?
C22 O6 1.395(6) . ?
C23 H16 0.9500 . ?
C24 C29 1.387(6) . ?
C24 C25 1.391(6) . ?
C25 C26 1.379(5) . ?
C25 O7 1.407(5) . ?
C26 C27 1.384(7) . ?
C26 H17 0.9500 . ?
C27 C28 1.410(8) . ?
C28 O9 1.409(8) . ?
C28 C29 1.411(7) . ?
C29 H18 0.9500 . ?
C30 C31 1.393(8) . ?
C30 C35 1.395(7) . ?
C31 C32 1.400(6) . ?
C31 C54 1.570(9) . ?
C32 C33 1.384(6) . ?
C32 H19 0.9500 . ?
C33 C34 1.399(6) . ?
C34 C35 1.391(6) . ?
C34 O8 1.404(6) . ?
C35 H20 0.9500 . ?
O1 C36 1.440(6) . ?
C36 C37 1.498(8) . ?
C36 H21 0.9900 . ?
C36 H22 0.9900 . ?
C37 H23 0.9800 . ?
C37 H24 0.9800 . ?
C37 H25 0.9800 . ?
O2 C38 1.418(6) . ?
C38 C39 1.533(7) . ?
C38 H26 0.9900 . ?
C38 H27 0.9900 . ?
C39 H28 0.9800 . ?
C39 H29 0.9800 . ?
C39 H30 0.9800 . ?
O3 C40 1.421(6) . ?
C40 C41 1.519(9) . ?
C40 H31 0.9900 . ?
C40 H32 0.9900 . ?
C41 H33 0.9800 . ?
C41 H34 0.9800 . ?
C41 H35 0.9800 . ?
O4 C42 1.441(6) . ?
C42 C43 1.803(13) . ?
C42 H36 0.9900 . ?
C42 H37 0.9900 . ?
C43 H38 0.9800 . ?
C43 H39 0.9800 . ?
C43 H40 0.9800 . ?
O5 C44 1.444(6) . ?
C44 C45 1.532(9) . ?
C44 H41 0.9900 . ?
C44 H42 0.9900 . ?
C45 H43 0.9800 . ?
C45 H44 0.9800 . ?
C45 H45 0.9800 . ?
O6 C46 1.443(6) . ?
C46 C47 1.543(8) . ?
C46 H46 0.9900 . ?
C46 H47 0.9900 . ?
C47 H48 0.9800 . ?
C47 H49 0.9800 . ?
C47 H50 0.9800 . ?
O7 C48 1.409(7) . ?
C48 C49 1.519(8) . ?
C48 H51 0.9900 . ?
C48 H52 0.9900 . ?
C49 H53 0.9800 . ?
C49 H54 0.9800 . ?
C49 H55 0.9800 . ?
O8 C50 1.444(6) . ?
C50 C51 1.523(8) . ?
C50 H56 0.9900 . ?
C50 H57 0.9900 . ?
C51 H58 0.9800 . ?
C51 H59 0.9800 . ?
C51 H60 0.9800 . ?
O9 C52 1.417(10) . ?
C52 C53 1.519(14) . ?
C52 H61 0.9900 . ?
C52 H62 0.9900 . ?
C53 H63 0.9800 . ?
C53 H64 0.9800 . ?
C53 H65 0.9800 . ?
C54 C55 1.385(4) . ?
C54 C59 1.394(4) . ?
C55 C56 1.390(4) . ?
C55 H66 0.9500 . ?
C56 C57 1.389(4) . ?
C56 H67 0.9500 . ?
C57 C58 1.391(4) . ?
C57 C60 1.576(7) . ?
C58 C59 1.382(4) . ?
C58 H68 0.9500 . ?
C59 H69 0.9500 . ?
C60 C61 1.388(4) . ?
C60 C65 1.392(4) . ?
C61 C62 1.388(4) . ?
C61 H70 0.9500 . ?
C62 C63 1.393(4) . ?
C62 H71 0.9500 . ?
C63 C64 1.390(4) . ?
C63 C93 1.525(9) . ?
C64 C65 1.387(4) . ?
C64 H72 0.9500 . ?
C65 H73 0.9500 . ?
C66 C98 1.527(6) . ?
C66 C71 1.532(6) . ?
C66 H74 0.9900 . ?
C66 H75 0.9900 . ?
C67 C77 1.525(6) . ?
C67 C74 1.538(6) . ?
C67 H76 0.9900 . ?
C67 H77 0.9900 . ?
C68 C80 1.525(6) . ?
C68 C83 1.530(6) . ?
C68 H78 0.9900 . ?
C68 H79 0.9900 . ?
C69 C86 1.537(7) . ?
C69 C89 1.542(6) . ?
C69 H80 0.9900 . ?
C69 H81 0.9900 . ?
C70 C92 1.529(6) . ?
C70 C95 1.550(6) . ?
C70 H82 0.9900 . ?
C70 H83 0.9900 . ?
C71 C76 1.396(6) . ?
C71 C72 1.401(6) . ?
C72 C73 1.400(6) . ?
C72 O10 1.408(6) . ?
C73 C74 1.389(6) . ?
C73 H84 0.9500 . ?
C74 C75 1.406(6) . ?
C75 O11 1.397(6) . ?
C75 C76 1.416(6) . ?
C76 H85 0.9500 . ?
C77 C82 1.404(7) . ?
C77 C78 1.406(6) . ?
C78 O12 1.401(7) . ?
C78 C79 1.408(6) . ?
C79 C80 1.388(7) . ?
C79 H86 0.9500 . ?
C80 C81 1.389(6) . ?
C81 O13 1.385(7) . ?
C81 C82 1.401(7) . ?
C82 H87 0.9500 . ?
C83 C84 1.377(6) . ?
C83 C88 1.410(7) . ?
C84 C85 1.402(6) . ?
C84 O14 1.409(6) . ?
C85 C86 1.400(6) . ?
C85 H88 0.9500 . ?
C86 C87 1.408(6) . ?
C87 C88 1.373(7) . ?
C87 O15 1.398(6) . ?
C88 H89 0.9500 . ?
C89 C94 1.385(6) . ?
C89 C90 1.392(6) . ?
C90 C91 1.379(6) . ?
C90 O16 1.405(5) . ?
C91 C92 1.387(7) . ?
C91 H90 0.9500 . ?
C92 C93 1.412(8) . ?
C93 C94 1.409(7) . ?
C94 H91 0.9500 . ?
C95 C100 1.395(7) . ?
C95 C96 1.395(7) . ?
C96 O18 1.391(8) . ?
C96 C97 1.400(6) . ?
C97 C98 1.384(6) . ?
C97 H92 0.9500 . ?
C98 C99 1.400(6) . ?
C99 C100 1.390(6) . ?
C99 O17 1.404(6) . ?
C100 H93 0.9500 . ?
O10 C101 1.440(7) . ?
C101 C102 1.496(8) . ?
C101 H94 0.9900 . ?
C101 H95 0.9900 . ?
C102 H96 0.9800 . ?
C102 H97 0.9800 . ?
C102 H98 0.9800 . ?
O11 C103 1.416(6) . ?
C103 C104 1.534(7) . ?
C103 H99 0.9900 . ?
C103 H100 0.9900 . ?
C104 H101 0.9800 . ?
C104 H102 0.9800 . ?
C104 H103 0.9800 . ?
O12 C105 1.419(6) . ?
C105 C106 1.522(8) . ?
C105 H104 0.9900 . ?
C105 H105 0.9900 . ?
C106 H106 0.9800 . ?
C106 H107 0.9800 . ?
C106 H108 0.9800 . ?
O13 C107 1.442(6) . ?
C107 C108 1.805(13) . ?
C107 H109 0.9900 . ?
C107 H110 0.9900 . ?
C108 H111 0.9800 . ?
C108 H112 0.9800 . ?
C108 H113 0.9800 . ?
O14 C109 1.444(6) . ?
C109 C110 1.533(9) . ?
C109 H114 0.9900 . ?
C109 H115 0.9900 . ?
C110 H116 0.9800 . ?
C110 H117 0.9800 . ?
C110 H118 0.9800 . ?
O15 C111 1.442(6) . ?
C111 C112 1.545(8) . ?
C111 H119 0.9900 . ?
C111 H120 0.9900 . ?
C112 H121 0.9800 . ?
C112 H122 0.9800 . ?
C112 H123 0.9800 . ?
O16 C113 1.407(7) . ?
C113 C114 1.522(8) . ?
C113 H124 0.9900 . ?
C113 H125 0.9900 . ?
C114 H126 0.9800 . ?
C114 H127 0.9800 . ?
C114 H128 0.9800 . ?
O17 C115 1.441(6) . ?
C115 C116 1.525(8) . ?
C115 H129 0.9900 . ?
C115 H130 0.9900 . ?
C116 H131 0.9800 . ?
C116 H132 0.9800 . ?
C116 H133 0.9800 . ?
O18 C117 1.467(9) . ?
C117 C118 1.547(13) . ?
C117 H134 0.9900 . ?
C117 H135 0.9900 . ?
C118 H136 0.9800 . ?
C118 H137 0.9800 . ?
C118 H138 0.9800 . ?
C119 C120 1.512(14) . ?
C119 H139 0.9800 . ?
C119 H140 0.9800 . ?
C119 H141 0.9800 . ?
C120 C121 1.448(15) . ?
C120 H142 0.9900 . ?
C120 H143 0.9900 . ?
C121 C122 1.547(15) . ?
C121 H144 0.9900 . ?
C121 H145 0.9900 . ?
C122 C123 1.423(14) . ?
C122 H146 0.9900 . ?
C122 H147 0.9900 . ?
C123 C124 1.536(14) . ?
C123 H148 0.9900 . ?
C123 H149 0.9900 . ?
C124 H150 0.9800 . ?
C124 H151 0.9800 . ?
C124 H152 0.9800 . ?
C125 C126 1.495(13) . ?
C125 H153 0.9800 . ?
C125 H154 0.9800 . ?
C125 H155 0.9800 . ?
C126 C127 1.415(13) . ?
C126 H156 0.9900 . ?
C126 H157 0.9900 . ?
C127 C128 1.533(14) . ?
C127 H158 0.9900 . ?
C127 H159 0.9900 . ?
C128 C129 1.427(14) . ?
C128 H160 0.9900 . ?
C128 H161 0.9900 . ?
C129 C130 1.455(13) . ?
C129 H162 0.9900 . ?
C129 H163 0.9900 . ?
C130 H164 0.9800 . ?
C130 H165 0.9800 . ?
C130 H166 0.9800 . ?

loop_
_geom_torsion_atom_site_label_1
_geom_torsion_atom_site_label_2
_geom_torsion_atom_site_label_3
_geom_torsion_atom_site_label_4
_geom_torsion
_geom_torsion_site_symmetry_1
_geom_torsion_site_symmetry_2
_geom_torsion_site_symmetry_3
_geom_torsion_site_symmetry_4
_geom_torsion_publ_flag
C33 C1 C6 C11 97.0(6) . . . . ?
C33 C1 C6 C7 -80.8(7) . . . . ?
C11 C6 C7 C8 0.00(3) . . . . ?
C1 C6 C7 C8 177.8(5) . . . . ?
C11 C6 C7 O1 -172.2(13) . . . . ?
C1 C6 C7 O1 5.6(13) . . . . ?
C6 C7 C8 C9 0.00(3) . . . . ?
O1 C7 C8 C9 171.6(14) . . . . ?
C7 C8 C9 C10 0.00(6) . . . . ?
C7 C8 C9 C2 -177.4(6) . . . . ?
C12 C2 C9 C8 87.7(7) . . . . ?
C12 C2 C9 C10 -89.6(6) . . . . ?
C8 C9 C10 O2 179.1(15) . . . . ?
C2 C9 C10 O2 -3.5(15) . . . . ?
C8 C9 C10 C11 0.00(9) . . . . ?
C2 C9 C10 C11 177.4(6) . . . . ?
C7 C6 C11 C10 0.01(6) . . . . ?
C1 C6 C11 C10 -177.7(5) . . . . ?
O2 C10 C11 C6 -179.0(17) . . . . ?
C9 C10 C11 C6 -0.01(9) . . . . ?
C9 C2 C12 C17 83.6(7) . . . . ?
C9 C2 C12 C13 -89.7(7) . . . . ?
C17 C12 C13 O3 -176.3(9) . . . . ?
C2 C12 C13 O3 -2.8(9) . . . . ?
C17 C12 C13 C14 0.00(3) . . . . ?
C2 C12 C13 C14 173.5(5) . . . . ?
O3 C13 C14 C15 176.1(9) . . . . ?
C12 C13 C14 C15 0.00(3) . . . . ?
C13 C14 C15 C16 0.01(7) . . . . ?
C13 C14 C15 C3 -178.9(6) . . . . ?
C18 C3 C15 C14 89.4(7) . . . . ?
C18 C3 C15 C16 -89.5(7) . . . . ?
C14 C15 C16 O4 177.9(10) . . . . ?
C3 C15 C16 O4 -3.2(9) . . . . ?
C14 C15 C16 C17 -0.02(9) . . . . ?
C3 C15 C16 C17 178.9(6) . . . . ?
C13 C12 C17 C16 -0.01(7) . . . . ?
C2 C12 C17 C16 -173.6(5) . . . . ?
O4 C16 C17 C12 -177.8(10) . . . . ?
C15 C16 C17 C12 0.01(9) . . . . ?
C15 C3 C18 C19 -87.1(7) . . . . ?
C15 C3 C18 C23 87.0(7) . . . . ?
C23 C18 C19 C20 0.00(3) . . . . ?
C3 C18 C19 C20 174.1(5) . . . . ?
C23 C18 C19 O5 -176.0(11) . . . . ?
C3 C18 C19 O5 -1.9(12) . . . . ?
C18 C19 C20 C21 0.00(3) . . . . ?
O5 C19 C20 C21 175.8(12) . . . . ?
C19 C20 C21 C22 0.00(7) . . . . ?
C19 C20 C21 C4 177.6(6) . . . . ?
C24 C4 C21 C20 88.1(7) . . . . ?
C24 C4 C21 C22 -94.4(6) . . . . ?
C20 C21 C22 C23 0.00(9) . . . . ?
C4 C21 C22 C23 -177.5(6) . . . . ?
C20 C21 C22 O6 -179.2(14) . . . . ?
C4 C21 C22 O6 3.2(13) . . . . ?
O6 C22 C23 C18 179.2(16) . . . . ?
C21 C22 C23 C18 -0.01(9) . . . . ?
C19 C18 C23 C22 0.01(7) . . . . ?
C3 C18 C23 C22 -174.3(5) . . . . ?
C21 C4 C24 C29 93.6(6) . . . . ?
C21 C4 C24 C25 -81.3(6) . . . . ?
C29 C24 C25 C26 -0.01(3) . . . . ?
C4 C24 C25 C26 175.0(6) . . . . ?
C29 C24 C25 O7 176.8(15) . . . . ?
C4 C24 C25 O7 -8.1(15) . . . . ?
C24 C25 C26 C27 0.00(3) . . . . ?
O7 C25 C26 C27 -176.6(16) . . . . ?
C25 C26 C27 C28 0.01(7) . . . . ?
C25 C26 C27 C5 -175.7(6) . . . . ?
C30 C5 C27 C26 87.3(7) . . . . ?
C30 C5 C27 C28 -88.2(7) . . . . ?
C26 C27 C28 O9 179.7(7) . . . . ?
C5 C27 C28 O9 -4.7(7) . . . . ?
C26 C27 C28 C29 0.00(9) . . . . ?
C5 C27 C28 C29 175.6(6) . . . . ?
C25 C24 C29 C28 0.01(7) . . . . ?
C4 C24 C29 C28 -175.0(6) . . . . ?
O9 C28 C29 C24 -179.7(8) . . . . ?
C27 C28 C29 C24 -0.01(9) . . . . ?
C27 C5 C30 C31 -100.0(7) . . . . ?
C27 C5 C30 C35 80.2(7) . . . . ?
C35 C30 C31 C32 0.00(3) . . . . ?
C5 C30 C31 C32 -179.8(6) . . . . ?
C35 C30 C31 C54 -171.1(6) . . . . ?
C5 C30 C31 C54 9.1(7) . . . . ?
C30 C31 C32 C33 0.00(3) . . . . ?
C54 C31 C32 C33 172.0(6) . . . . ?
C31 C32 C33 C34 0.00(7) . . . . ?
C31 C32 C33 C1 -177.7(6) . . . . ?
C6 C1 C33 C32 88.5(7) . . . . ?
C6 C1 C33 C34 -89.2(6) . . . . ?
C32 C33 C34 C35 0.00(9) . . . . ?
C1 C33 C34 C35 177.7(6) . . . . ?
C32 C33 C34 O8 178.1(16) . . . . ?
C1 C33 C34 O8 -4.2(15) . . . . ?
C33 C34 C35 C30 0.00(9) . . . . ?
O8 C34 C35 C30 -178.0(17) . . . . ?
C31 C30 C35 C34 0.00(7) . . . . ?
C5 C30 C35 C34 179.8(5) . . . . ?
C8 C7 O1 C36 17(3) . . . . ?
C6 C7 O1 C36 -171.1(17) . . . . ?
C7 O1 C36 C37 174(2) . . . . ?
C9 C10 O2 C38 176(2) . . . . ?
C11 C10 O2 C38 -5(3) . . . . ?
C10 O2 C38 C39 -178(2) . . . . ?
C14 C13 O3 C40 9.4(19) . . . . ?
C12 C13 O3 C40 -174.3(13) . . . . ?
C13 O3 C40 C41 173.0(15) . . . . ?
C15 C16 O4 C42 -172.2(12) . . . . ?
C17 C16 O4 C42 5.7(18) . . . . ?
C16 O4 C42 C43 -160.3(13) . . . . ?
C18 C19 O5 C44 -178(2) . . . . ?
C20 C19 O5 C44 6(3) . . . . ?
C19 O5 C44 C45 -162(2) . . . . ?
C23 C22 O6 C46 0(3) . . . . ?
C21 C22 O6 C46 179.2(16) . . . . ?
C22 O6 C46 C47 178.8(19) . . . . ?
C26 C25 O7 C48 5(3) . . . . ?
C24 C25 O7 C48 -172.0(17) . . . . ?
C25 O7 C48 C49 168(2) . . . . ?
C35 C34 O8 C50 -6(3) . . . . ?
C33 C34 O8 C50 175.6(17) . . . . ?
C34 O8 C50 C51 -175(2) . . . . ?
C27 C28 O9 C52 -177.9(7) . . . . ?
C29 C28 O9 C52 1.8(10) . . . . ?
C28 O9 C52 C53 178.8(10) . . . . ?
C30 C31 C54 C55 121.0(7) . . . . ?
C32 C31 C54 C55 -50.3(8) . . . . ?
C30 C31 C54 C59 -61.3(11) . . . . ?
C32 C31 C54 C59 127.3(9) . . . . ?
C59 C54 C55 C56 2.7(12) . . . . ?
C31 C54 C55 C56 -179.5(8) . . . . ?
C54 C55 C56 C57 0.9(12) . . . . ?
C55 C56 C57 C58 -3.3(15) . . . . ?
C55 C56 C57 C60 178.8(8) . . . . ?
C56 C57 C58 C59 2.3(18) . . . . ?
C60 C57 C58 C59 -179.9(10) . . . . ?
C57 C58 C59 C54 1.3(19) . . . . ?
C55 C54 C59 C58 -3.7(16) . . . . ?
C31 C54 C59 C58 178.7(10) . . . . ?
C56 C57 C60 C61 -10.3(11) . . . . ?
C58 C57 C60 C61 171.9(10) . . . . ?
C56 C57 C60 C65 168.4(10) . . . . ?
C58 C57 C60 C65 -9.4(14) . . . . ?
C65 C60 C61 C62 -0.1(12) . . . . ?
C57 C60 C61 C62 178.6(7) . . . . ?
C60 C61 C62 C63 -0.4(11) . . . . ?
C61 C62 C63 C64 4.1(13) . . . . ?
C61 C62 C63 C93 175.5(7) . . . . ?
C62 C63 C64 C65 -7.4(16) . . . . ?
C93 C63 C64 C65 -178.0(10) . . . . ?
C63 C64 C65 C60 6.9(18) . . . . ?
C61 C60 C65 C64 -3.1(17) . . . . ?
C57 C60 C65 C64 178.2(10) . . . . ?
C98 C66 C71 C76 89.3(6) . . . . ?
C98 C66 C71 C72 -91.5(6) . . . . ?
C76 C71 C72 C73 0.00(3) . . . . ?
C66 C71 C72 C73 -179.2(5) . . . . ?
C76 C71 C72 O10 173.2(13) . . . . ?
C66 C71 C72 O10 -6.0(13) . . . . ?
C71 C72 C73 C74 0.00(3) . . . . ?
O10 C72 C73 C74 -172.8(13) . . . . ?
C72 C73 C74 C75 0.00(6) . . . . ?
C72 C73 C74 C67 -172.8(6) . . . . ?
C77 C67 C74 C73 84.0(7) . . . . ?
C77 C67 C74 C75 -88.6(6) . . . . ?
C73 C74 C75 O11 -178.7(15) . . . . ?
C67 C74 C75 O11 -6.0(14) . . . . ?
C73 C74 C75 C76 0.01(9) . . . . ?
C67 C74 C75 C76 172.7(6) . . . . ?
C72 C71 C76 C75 0.01(6) . . . . ?
C66 C71 C76 C75 179.2(5) . . . . ?
O11 C75 C76 C71 178.6(16) . . . . ?
C74 C75 C76 C71 -0.01(9) . . . . ?
C74 C67 C77 C82 85.3(6) . . . . ?
C74 C67 C77 C78 -90.2(6) . . . . ?
C82 C77 C78 O12 177.0(8) . . . . ?
C67 C77 C78 O12 -7.4(9) . . . . ?
C82 C77 C78 C79 0.00(3) . . . . ?
C67 C77 C78 C79 175.6(5) . . . . ?
O12 C78 C79 C80 -176.8(8) . . . . ?
C77 C78 C79 C80 0.00(3) . . . . ?
C78 C79 C80 C81 0.01(7) . . . . ?
C78 C79 C80 C68 -176.6(5) . . . . ?
C83 C68 C80 C79 90.2(7) . . . . ?
C83 C68 C80 C81 -86.4(6) . . . . ?
C79 C80 C81 O13 -178.4(9) . . . . ?
C68 C80 C81 O13 -1.7(9) . . . . ?
C79 C80 C81 C82 -0.02(9) . . . . ?
C68 C80 C81 C82 176.6(5) . . . . ?
O13 C81 C82 C77 178.3(10) . . . . ?
C80 C81 C82 C77 0.01(9) . . . . ?
C78 C77 C82 C81 0.00(7) . . . . ?
C67 C77 C82 C81 -175.7(5) . . . . ?
C80 C68 C83 C84 -94.1(7) . . . . ?
C80 C68 C83 C88 87.9(6) . . . . ?
C88 C83 C84 C85 0.00(3) . . . . ?
C68 C83 C84 C85 -178.1(5) . . . . ?
C88 C83 C84 O14 -174.6(11) . . . . ?
C68 C83 C84 O14 7.3(11) . . . . ?
C83 C84 C85 C86 0.00(3) . . . . ?
O14 C84 C85 C86 174.4(11) . . . . ?
C84 C85 C86 C87 0.00(7) . . . . ?
C84 C85 C86 C69 -176.1(6) . . . . ?
C89 C69 C86 C85 95.0(6) . . . . ?
C89 C69 C86 C87 -81.0(6) . . . . ?
C85 C86 C87 C88 0.00(9) . . . . ?
C69 C86 C87 C88 176.0(6) . . . . ?
C85 C86 C87 O15 -179.0(15) . . . . ?
C69 C86 C87 O15 -3.0(14) . . . . ?
O15 C87 C88 C83 178.9(16) . . . . ?
C86 C87 C88 C83 -0.01(9) . . . . ?
C84 C83 C88 C87 0.01(7) . . . . ?
C68 C83 C88 C87 178.1(5) . . . . ?
C86 C69 C89 C94 85.8(6) . . . . ?
C86 C69 C89 C90 -88.3(6) . . . . ?
C94 C89 C90 C91 0.00(3) . . . . ?
C69 C89 C90 C91 174.2(6) . . . . ?
C94 C89 C90 O16 -178.4(15) . . . . ?
C69 C89 C90 O16 -4.2(16) . . . . ?
C89 C90 C91 C92 0.00(3) . . . . ?
O16 C90 C91 C92 178.2(17) . . . . ?
C90 C91 C92 C93 0.01(7) . . . . ?
C90 C91 C92 C70 -178.8(5) . . . . ?
C95 C70 C92 C91 83.9(7) . . . . ?
C95 C70 C92 C93 -94.8(6) . . . . ?
C91 C92 C93 C94 0.00(9) . . . . ?
C70 C92 C93 C94 178.7(6) . . . . ?
C91 C92 C93 C63 -168.4(8) . . . . ?
C70 C92 C93 C63 10.3(7) . . . . ?
C64 C63 C93 C94 125.4(9) . . . . ?
C62 C63 C93 C94 -45.4(9) . . . . ?
C64 C63 C93 C92 -65.9(11) . . . . ?
C62 C63 C93 C92 123.2(7) . . . . ?
C90 C89 C94 C93 0.01(7) . . . . ?
C69 C89 C94 C93 -174.2(6) . . . . ?
C92 C93 C94 C89 -0.01(9) . . . . ?
C63 C93 C94 C89 169.4(7) . . . . ?
C92 C70 C95 C100 88.1(6) . . . . ?
C92 C70 C95 C96 -91.0(6) . . . . ?
C100 C95 C96 O18 -180.0(6) . . . . ?
C70 C95 C96 O18 -0.9(7) . . . . ?
C100 C95 C96 C97 0.00(3) . . . . ?
C70 C95 C96 C97 179.1(5) . . . . ?
O18 C96 C97 C98 180.0(6) . . . . ?
C95 C96 C97 C98 0.00(3) . . . . ?
C96 C97 C98 C99 0.00(7) . . . . ?
C96 C97 C98 C66 -177.2(6) . . . . ?
C71 C66 C98 C97 94.2(7) . . . . ?
C71 C66 C98 C99 -83.0(6) . . . . ?
C97 C98 C99 C100 0.00(9) . . . . ?
C66 C98 C99 C100 177.2(6) . . . . ?
C97 C98 C99 O17 -176.1(14) . . . . ?
C66 C98 C99 O17 1.2(14) . . . . ?
C98 C99 C100 C95 -0.01(9) . . . . ?
O17 C99 C100 C95 175.7(15) . . . . ?
C96 C95 C100 C99 0.01(7) . . . . ?
C70 C95 C100 C99 -179.1(5) . . . . ?
C73 C72 O10 C101 -9(3) . . . . ?
C71 C72 O10 C101 177.8(19) . . . . ?
C72 O10 C101 C102 -167(2) . . . . ?
C74 C75 O11 C103 176.6(19) . . . . ?
C76 C75 O11 C103 -2(3) . . . . ?
C75 O11 C103 C104 -177(2) . . . . ?
C77 C78 O12 C105 -172.1(10) . . . . ?
C79 C78 O12 C105 4.8(16) . . . . ?
C78 O12 C105 C106 172.8(12) . . . . ?
C80 C81 O13 C107 -171.7(10) . . . . ?
C82 C81 O13 C107 10.0(16) . . . . ?
C81 O13 C107 C108 72.0(16) . . . . ?
C83 C84 O14 C109 168.4(19) . . . . ?
C85 C84 O14 C109 -6(3) . . . . ?
C84 O14 C109 C110 -175.1(19) . . . . ?
C88 C87 O15 C111 3(3) . . . . ?
C86 C87 O15 C111 -178.3(15) . . . . ?
C87 O15 C111 C112 -176(2) . . . . ?
C91 C90 O16 C113 -6(3) . . . . ?
C89 C90 O16 C113 172(2) . . . . ?
C90 O16 C113 C114 174(2) . . . . ?
C100 C99 O17 C115 2(3) . . . . ?
C98 C99 O17 C115 177.6(16) . . . . ?
C99 O17 C115 C116 178(2) . . . . ?
C95 C96 O18 C117 -165.8(7) . . . . ?
C97 C96 O18 C117 14.2(9) . . . . ?
C96 O18 C117 C118 173.1(8) . . . . ?
C119 C120 C121 C122 -179(2) . . . . ?
C120 C121 C122 C123 -176(2) . . . . ?
C121 C122 C123 C124 175.2(19) . . . . ?
C125 C126 C127 C128 -179(2) . . . . ?
C126 C127 C128 C129 180.0(18) . . . . ?
C127 C128 C129 C130 178.9(17) . . . . ?
